data_1559867
loop_
_publ_author_name
'Cai, Wenting'
'Bocarsly, Joshua D.'
'Gomez, Ashley'
'Letona Lee, Rony J.'
'Metta-Maga\~na, Alejandro'
'Seshadri, Ram'
'Echegoyen, Luis'

_publ_section_title
;
 High blocking temperatures for DyScS endohedral fullerene single-molecule
 magnets
;
_journal_issue 48
_journal_name_full 'Chemical Science'
_journal_page_first 13129
_journal_page_last 13136
_journal_paper_doi 10.1039/D0SC05265E
_journal_volume 11
_journal_year 2020
_chemical_formula_sum 'C256 H106 Dy2 N8 Ni2 S6 Sc2'
_chemical_formula_weight 4018.18
_space_group_crystal_system monoclinic
_space_group_IT_number 12
_space_group_name_Hall '-C 2y'
_space_group_name_H-M_alt 'C 1 2/m 1'
_atom_sites_solution_hydrogens geom
_audit_creation_method SHELXL-2018/3
_audit_update_record
;
2020-03-16 deposited with the CCDC.	2020-10-26 downloaded from the CCDC.
;
_cell_angle_alpha 90
_cell_angle_beta 106.578(3)
_cell_angle_gamma 90
_cell_formula_units_Z 2
_cell_length_a 26.8856(18)
_cell_length_b 17.1624(11)
_cell_length_c 17.8103(12)
_cell_measurement_reflns_used 9814
_cell_measurement_temperature 150(2)
_cell_measurement_theta_max 30.40
_cell_measurement_theta_min 2.58
_cell_volume 7876.4(9)
_computing_cell_refinement 'Bruker SAINT'
_computing_data_collection 'Bruker APEX2'
_computing_data_reduction 'Bruker SAINT'
_computing_publication_material 'SHELXL-2018/3 (Sheldrick, 2018)'
_computing_structure_refinement 'SHELXL-2018/3 (Sheldrick, 2018)'
_computing_structure_solution 'SHELXT 2014/5 (Sheldrick, 2014)'
_diffrn_ambient_temperature 150(2)
_diffrn_measured_fraction_theta_full 0.996
_diffrn_measured_fraction_theta_max 0.997
_diffrn_measurement_device_type 'Bruker APEX-II CCD'
_diffrn_measurement_method '\f and \w scans'
_diffrn_radiation_type MoK\a
_diffrn_radiation_wavelength 0.71073
_diffrn_reflns_av_R_equivalents 0.0405
_diffrn_reflns_av_unetI/netI 0.0299
_diffrn_reflns_Laue_measured_fraction_full 0.996
_diffrn_reflns_Laue_measured_fraction_max 0.997
_diffrn_reflns_limit_h_max 38
_diffrn_reflns_limit_h_min -38
_diffrn_reflns_limit_k_max 24
_diffrn_reflns_limit_k_min -24
_diffrn_reflns_limit_l_max 24
_diffrn_reflns_limit_l_min -25
_diffrn_reflns_number 88881
_diffrn_reflns_point_group_measured_fraction_full 0.996
_diffrn_reflns_point_group_measured_fraction_max 0.997
_diffrn_reflns_theta_full 25.242
_diffrn_reflns_theta_max 30.479
_diffrn_reflns_theta_min 1.999
_diffrn_source 'sealed tube'
_exptl_absorpt_coefficient_mu 1.407
_exptl_absorpt_correction_T_max 0.798
_exptl_absorpt_correction_T_min 0.708
_exptl_absorpt_correction_type multi-scan
_exptl_absorpt_process_details SADABS
_exptl_crystal_colour black
_exptl_crystal_density_diffrn 1.694
_exptl_crystal_density_method 'not measured'
_exptl_crystal_description block
_exptl_crystal_F_000 4048
_exptl_crystal_size_max 0.28
_exptl_crystal_size_mid 0.21
_exptl_crystal_size_min 0.16
_refine_diff_density_max 1.473
_refine_diff_density_min -1.360
_refine_diff_density_rms 0.159
_refine_ls_extinction_method 'SHELXL-2018/3 (Sheldrick 2018)'
_refine_ls_goodness_of_fit_ref 1.647
_refine_ls_hydrogen_treatment constr
_refine_ls_matrix_type full
_refine_ls_number_parameters 1064
_refine_ls_number_reflns 12338
_refine_ls_number_restraints 8192
_refine_ls_restrained_S_all 2.513
_refine_ls_R_factor_all 0.1966
_refine_ls_R_factor_gt 0.1636
_refine_ls_shift/su_max 0.001
_refine_ls_shift/su_mean 0.000
_refine_ls_structure_factor_coef Fsqd
_refine_ls_weighting_details 'w=1/[\s^2^(Fo^2^)+(0.0800P)^2^+32.0000P] where P=(Fo^2^+2Fc^2^)/3'
_refine_ls_weighting_scheme calc
_refine_ls_wR_factor_gt 0.3708
_refine_ls_wR_factor_ref 0.3882
_reflns_Friedel_coverage 0.000
_reflns_number_gt 8646
_reflns_number_total 12338
_reflns_threshold_expression 'I > 2\s(I)'
_cod_data_source_file d0sc05265e2.cif
_cod_data_source_block V00268LE_0m_a
_cod_depositor_comments
;
The following automatic conversions were performed:

data item '_exptl_absorpt_correction_type' value 'Multi-scan' was
changed to 'multi-scan' in accordance with the
/home/data/users/saulius/crontab/automatic-downloads/rss-feeds/RSC/lib/dictionaries/cif_core.dic
dictionary named 'cif_core.dic' version 2.4.2 last updated on
2011-04-26.

Automatic conversion script
Id: cif_fix_values 7556 2019-12-06 15:28:31Z antanas 
;
_cod_original_sg_symbol_H-M 'C 2/m'
_cod_database_code 1559867
_shelx_shelxl_version_number 2018/3
_shelx_space_group_comment
;
The symmetry employed for this shelxl refinement is uniquely defined
by the following loop, which should always be used as a source of
symmetry information in preference to the above space-group names.
They are only intended as comments.
;

loop_
_space_group_symop_operation_xyz
'x, y, z'
'-x, y, -z'
'x+1/2, y+1/2, z'
'-x+1/2, y+1/2, -z'
'-x, -y, -z'
'x, -y, z'
'-x+1/2, -y+1/2, -z'
'x+1/2, -y+1/2, z'

loop_
_atom_site_label
_atom_site_type_symbol
_atom_site_fract_x
_atom_site_fract_y
_atom_site_fract_z
_atom_site_U_iso_or_equiv
_atom_site_adp_type
_atom_site_occupancy
_atom_site_site_symmetry_order
_atom_site_calc_flag
_atom_site_refinement_flags_posn
_atom_site_refinement_flags_adp
_atom_site_refinement_flags_occupancy
_atom_site_disorder_assembly
_atom_site_disorder_group
C1S C 0.2925(7) 0.000000 0.2582(9) 0.109(5) Uani 1 2 d S T P . .
S1 S 0.29198(19) 0.0882(2) 0.2593(3) 0.1563(16) Uani 1 1 d . . . . .
S1S S 0.20104(17) 0.500000 0.1996(3) 0.096(3) Uani 0.69(3) 2 d S T P . .
S2S S 0.2118(14) 0.500000 0.156(4) 0.26(2) Uani 0.31(3) 2 d S T P D .
C1B C 0.4531(9) 0.000000 0.4447(15) 0.145(7) Uani 1 2 d S T P . .
H1B H 0.419765 0.000000 0.407400 0.174 Uiso 1 2 calc R U P . .
C5B C 0.1428(4) 0.0683(5) 0.1658(5) 0.093(3) Uani 1 1 d . . . . .
H5B H 0.154442 0.116326 0.191236 0.112 Uiso 1 1 calc R U . . .
C3B C 0.5439(10) 0.000000 0.4792(17) 0.141(8) Uani 1 2 d S T P . .
H3B H 0.574973 0.000000 0.463908 0.170 Uiso 1 2 calc R U P . .
C2B C 0.4945(11) 0.000000 0.4194(12) 0.133(7) Uani 1 2 d S T P . .
H2B H 0.492128 0.000000 0.365115 0.159 Uiso 1 2 calc R U P . .
C6B C 0.1114(4) 0.0691(5) 0.0912(4) 0.081(2) Uani 1 1 d . . . . .
H6B H 0.100601 0.117168 0.065072 0.097 Uiso 1 1 calc R U . . .
C7B C 0.0955(5) 0.000000 0.0541(6) 0.075(3) Uani 1 2 d S T P . .
H7B H 0.073141 -0.000001 0.001984 0.090 Uiso 1 2 calc R U P . .
C8B C 0.1581(5) 0.000000 0.2057(7) 0.089(4) Uani 1 2 d S T P . .
H8B H 0.178602 -0.000001 0.258830 0.107 Uiso 1 2 calc R U P . .
Ni1 Ni 0.45155(3) 0.500000 0.41279(5) 0.0617(4) Uani 1 2 d S T P A 2
N1 N 0.43104(17) 0.4189(4) 0.4760(2) 0.0612(16) Uani 1 1 d . . . A 2
N2 N 0.46920(17) 0.4185(5) 0.3470(2) 0.073(2) Uani 1 1 d . . . A 2
C1N C 0.4019(3) 0.500000 0.5681(4) 0.057(2) Uani 1 2 d S T P A 2
H1N H 0.388938 0.500000 0.612425 0.069 Uiso 1 2 calc R U P A 2
C2N C 0.4106(2) 0.4290(5) 0.5386(3) 0.0613(18) Uani 1 1 d . . . A 2
C3N C 0.3992(2) 0.3564(5) 0.5684(3) 0.0655(19) Uani 1 1 d . . . A 2
C4N C 0.3742(3) 0.3480(5) 0.6344(3) 0.0677(19) Uani 1 1 d . . . A 2
H4N1 H 0.389478 0.386676 0.675694 0.081 Uiso 1 1 calc R U . A 2
H4N2 H 0.381701 0.295383 0.657692 0.081 Uiso 1 1 calc R U . A 2
C5N C 0.3147(3) 0.3599(5) 0.6055(4) 0.0687(18) Uani 1 1 d . . . A 2
H5N1 H 0.300067 0.354044 0.649583 0.082 Uiso 1 1 calc R U . A 2
H5N2 H 0.307124 0.412323 0.583228 0.082 Uiso 1 1 calc R U . A 2
H5N3 H 0.299350 0.321067 0.565233 0.082 Uiso 1 1 calc R U . A 2
C6N C 0.4120(3) 0.2996(5) 0.5244(3) 0.079(2) Uani 1 1 d . . . A 2
C7N C 0.4057(5) 0.2134(6) 0.5284(5) 0.115(4) Uani 1 1 d . . . A 2
H7N1 H 0.435413 0.187288 0.516557 0.138 Uiso 1 1 calc R U . A 2
H7N2 H 0.406123 0.198785 0.582386 0.138 Uiso 1 1 calc R U . A 2
C8N C 0.3565(6) 0.1850(6) 0.4727(6) 0.129(5) Uani 1 1 d . . . A 2
H8N1 H 0.354169 0.128341 0.477537 0.155 Uiso 1 1 calc R U . A 2
H8N2 H 0.326922 0.209762 0.484883 0.155 Uiso 1 1 calc R U . A 2
H8N3 H 0.356215 0.198264 0.419047 0.155 Uiso 1 1 calc R U . A 2
C9N C 0.4323(3) 0.3399(5) 0.4678(3) 0.076(2) Uani 1 1 d . . . A 2
C10N C 0.4488(3) 0.3011(6) 0.4102(4) 0.085(3) Uani 1 1 d . . . A 2
H10N H 0.448274 0.245784 0.409990 0.102 Uiso 1 1 calc R U . A 2
C11N C 0.4658(3) 0.3385(6) 0.3541(3) 0.079(3) Uani 1 1 d . . . A 2
C12N C 0.4803(3) 0.2977(6) 0.2922(3) 0.089(3) Uani 1 1 d . . . A 2
C13N C 0.4787(4) 0.2085(7) 0.2820(5) 0.119(5) Uani 1 1 d . . . A 2
H13A H 0.501871 0.193305 0.250068 0.142 Uiso 1 1 calc R U . A 2
H13B H 0.491965 0.183567 0.334038 0.142 Uiso 1 1 calc R U . A 2
C14N C 0.4270(6) 0.1805(7) 0.2447(6) 0.134(5) Uani 1 1 d . . . A 2
H14A H 0.427667 0.123760 0.239323 0.161 Uiso 1 1 calc R U . A 2
H14B H 0.404113 0.194581 0.276667 0.161 Uiso 1 1 calc R U . A 2
H14C H 0.414016 0.204316 0.192725 0.161 Uiso 1 1 calc R U . A 2
C15N C 0.4938(2) 0.3532(6) 0.2485(3) 0.084(3) Uani 1 1 d . . . A 2
C16N C 0.5121(3) 0.3427(7) 0.1756(4) 0.097(3) Uani 1 1 d . . . A 2
H16A H 0.532947 0.294401 0.180970 0.116 Uiso 1 1 calc R U . A 2
H16B H 0.534613 0.387017 0.171265 0.116 Uiso 1 1 calc R U . A 2
C17N C 0.4667(4) 0.3378(7) 0.1012(4) 0.111(4) Uani 1 1 d . . . A 2
H17A H 0.480052 0.331110 0.055790 0.133 Uiso 1 1 calc R U . A 2
H17B H 0.444650 0.293376 0.104795 0.133 Uiso 1 1 calc R U . A 2
H17C H 0.446317 0.385960 0.095093 0.133 Uiso 1 1 calc R U . A 2
C18N C 0.4869(2) 0.4294(6) 0.2814(3) 0.075(2) Uani 1 1 d . . . A 2
C19N C 0.4955(3) 0.500000 0.2521(4) 0.073(3) Uani 1 2 d S T P A 2
H19N H 0.508444 0.499999 0.207783 0.088 Uiso 1 2 calc R U P A 2
C1D C 0.1908(6) 0.3662(10) -0.0325(10) 0.130(4) Uani 0.5 1 d D U P B 1
C2D C 0.2425(7) 0.3410(11) 0.0134(10) 0.133(4) Uani 0.5 1 d D U P B 1
C3D C 0.2778(6) 0.3995(11) 0.0130(10) 0.121(4) Uani 0.5 1 d D U P B 1
C4D C 0.2503(8) 0.4678(11) -0.0333(12) 0.118(4) Uani 0.5 1 d D U P B 1
C5D C 0.1970(7) 0.4438(11) -0.0615(11) 0.125(4) Uani 0.5 1 d D U P B 1
C6D C 0.3509(4) 0.500000 0.3092(8) 0.106(3) Uani 1 2 d DS TU P B 1
C7D C 0.0498(6) 0.5254(9) 0.0950(10) 0.119(4) Uani 0.5 1 d D U P B 1
C8D C 0.2708(8) 0.5436(14) -0.0153(13) 0.118(4) Uani 0.5 1 d D U P B 1
C9D C 0.3136(6) 0.5560(11) 0.0475(10) 0.114(4) Uani 0.5 1 d D U P B 1
C10D C 0.3178(7) 0.6246(10) 0.0955(12) 0.115(4) Uani 0.5 1 d D U P B 1
C11D C 0.3370(11) 0.6391(18) 0.2449(18) 0.122(4) Uani 0.5 1 d . U P B 1
C12D C 0.3496(7) 0.6032(12) 0.1740(12) 0.114(4) Uani 0.5 1 d D U P B 1
C13D C 0.3398(6) 0.5890(10) 0.3115(11) 0.115(4) Uani 0.5 1 d D U P B 1
C14D C 0.2134(6) 0.5556(9) 0.3994(10) 0.114(4) Uani 0.5 1 d D U P B 1
C15D C 0.1601(6) 0.5365(9) 0.3686(10) 0.116(4) Uani 0.5 1 d D U P B 1
C16D C 0.2289(7) 0.6009(11) -0.0307(10) 0.118(4) Uani 0.5 1 d D U P B 1
C17D C 0.2323(7) 0.6664(11) 0.0190(10) 0.119(4) Uani 0.5 1 d D U P B 1
C18D C 0.1629(7) 0.6989(12) 0.2493(10) 0.132(4) Uani 0.5 1 d D U P B 1
C19D C 0.1230(6) 0.6913(9) 0.1908(10) 0.129(4) Uani 0.5 1 d D U P B 1
C20D C 0.1253(6) 0.7048(10) 0.1104(10) 0.115(4) Uani 0.5 1 d D U P B 1
C21D C 0.1711(7) 0.7238(12) 0.0900(10) 0.122(4) Uani 0.5 1 d D U P B 1
C22D C 0.1096(6) 0.4791(10) -0.0586(9) 0.138(4) Uani 0.5 1 d D U P B 1
C23D C 0.2600(8) 0.7065(11) 0.2852(10) 0.123(4) Uani 0.5 1 d D U P B 1
C24D C 0.2105(6) 0.7292(11) 0.2335(10) 0.113(4) Uani 0.5 1 d D U P B 1
C25D C 0.2162(7) 0.7352(11) 0.1548(11) 0.117(4) Uani 0.5 1 d D U P B 1
C26D C 0.2689(8) 0.7154(11) 0.1586(12) 0.111(4) Uani 0.5 1 d D U P B 1
C27D C 0.2957(8) 0.6990(14) 0.2418(14) 0.119(4) Uani 0.5 1 d D U P B 1
C28D C 0.1333(6) 0.5940(9) 0.3209(9) 0.112(4) Uani 0.5 1 d D U P B 1
C29D C 0.0894(6) 0.5799(9) 0.2526(9) 0.110(3) Uani 0.5 1 d D U P B 1
C30D C 0.0830(6) 0.6270(9) 0.1888(9) 0.115(4) Uani 0.5 1 d D U P B 1
C31D C 0.2658(7) 0.6549(13) 0.3483(16) 0.133(4) Uani 0.5 1 d D U P B 1
C32D C 0.2178(6) 0.6332(10) 0.3659(10) 0.120(4) Uani 0.5 1 d D U P B 1
C33D C 0.1721(7) 0.6544(10) 0.3205(10) 0.117(4) Uani 0.5 1 d D U P B 1
C34D C 0.3052(6) 0.5973(10) 0.3688(11) 0.127(4) Uani 0.5 1 d D U P B 1
C35D C 0.2786(7) 0.6753(10) 0.0853(12) 0.111(4) Uani 0.5 1 d D U P B 1
C36D C 0.0991(7) 0.6172(11) -0.0065(11) 0.129(4) Uani 0.5 1 d D U P B 1
C37D C 0.0828(6) 0.5354(9) -0.0238(10) 0.134(5) Uani 0.5 1 d D U P B 1
C38D C 0.1446(7) 0.6367(11) -0.0295(12) 0.129(4) Uani 0.5 1 d D U P B 1
C39D C 0.0887(7) 0.6480(10) 0.0605(10) 0.126(4) Uani 0.5 1 d D U P B 1
C40D C 0.0646(6) 0.6046(9) 0.1105(10) 0.116(4) Uani 0.5 1 d D U P B 1
C41D C 0.1822(7) 0.6907(9) 0.0217(9) 0.115(4) Uani 0.5 1 d D U P B 1
C42D C 0.0585(5) 0.500000 0.0240(8) 0.133(4) Uani 1 2 d DS TU P B 1
C43D C 0.0699(6) 0.4175(9) 0.0201(10) 0.136(4) Uani 0.5 1 d D U P B 1
C44D C 0.1025(7) 0.4054(10) -0.0316(11) 0.142(4) Uani 0.5 1 d D U P B 1
C45D C 0.0726(8) 0.3680(11) 0.0795(11) 0.138(5) Uani 0.5 1 d D U P B 1
C46D C 0.3611(5) 0.4731(9) 0.2377(11) 0.103(4) Uani 0.5 1 d D U P B 1
C47D C 0.3484(6) 0.3928(10) 0.2228(11) 0.105(4) Uani 0.5 1 d D U P B 1
C48D C 0.3280(6) 0.3643(9) 0.1463(10) 0.112(4) Uani 0.5 1 d D U P B 1
C49D C 0.3221(8) 0.4173(10) 0.0795(10) 0.115(4) Uani 0.5 1 d D U P B 1
C50D C 0.3389(5) 0.500000 0.0954(9) 0.114(3) Uani 1 2 d DS TU P B 1
C51D C 0.3609(5) 0.5245(9) 0.1725(10) 0.103(3) Uani 0.5 1 d D U P B 1
C52D C 0.1126(7) 0.3720(10) 0.2714(10) 0.135(4) Uani 0.5 1 d D U P B 1
C53D C 0.0920(8) 0.3461(11) 0.2057(10) 0.140(4) Uani 0.5 1 d D U P B 1
C54D C 0.0634(8) 0.3943(10) 0.1485(11) 0.128(4) Uani 0.5 1 d D U P B 1
C55D C 0.0534(5) 0.4727(8) 0.1602(10) 0.115(4) Uani 0.5 1 d D U P B 1
C56D C 0.0719(5) 0.500000 0.2392(8) 0.114(3) Uani 1 2 d DS TU P B 1
C57D C 0.1007(6) 0.4456(9) 0.2951(10) 0.118(4) Uani 0.5 1 d D U P B 1
C58D C 0.1821(6) 0.4037(10) 0.3706(11) 0.124(4) Uani 0.5 1 d D U P B 1
C59D C 0.1429(6) 0.4634(9) 0.3552(10) 0.116(4) Uani 0.5 1 d D U P B 1
C60D C 0.1587(7) 0.3513(11) 0.3157(11) 0.137(4) Uani 0.5 1 d D U P B 1
C61D C 0.1213(7) 0.2939(13) 0.1730(11) 0.150(5) Uani 0.5 1 d D U P B 1
C62D C 0.1646(7) 0.2725(12) 0.2148(11) 0.144(5) Uani 0.5 1 d D U P B 1
C63D C 0.1863(7) 0.3010(11) 0.2922(11) 0.147(5) Uani 0.5 1 d D U P B 1
C64D C 0.1104(7) 0.3046(12) 0.0958(11) 0.142(5) Uani 0.5 1 d D U P B 1
C65D C 0.1422(7) 0.3445(12) -0.0130(13) 0.141(4) Uani 0.5 1 d D U P B 1
C66D C 0.1465(7) 0.2930(12) 0.0539(10) 0.137(4) Uani 0.5 1 d D U P B 1
C67D C 0.2652(7) 0.3625(12) 0.3652(13) 0.126(4) Uani 0.5 1 d D U P B 1
C68D C 0.2361(6) 0.4171(9) 0.3951(11) 0.114(4) Uani 0.5 1 d D U P B 1
C69D C 0.2506(6) 0.500000 0.4132(8) 0.126(4) Uani 1 2 d DS TU P B 1
C70D C 0.2991(5) 0.5215(9) 0.3974(8) 0.114(4) Uani 0.5 1 d D U P B 1
C71D C 0.3269(6) 0.4644(9) 0.3615(10) 0.117(4) Uani 0.5 1 d D U P B 1
C72D C 0.3114(7) 0.3814(10) 0.3419(11) 0.118(4) Uani 0.5 1 d D U P B 1
C73D C 0.2928(6) 0.3044(10) 0.1482(10) 0.118(4) Uani 0.5 1 d D U P B 1
C74D C 0.2458(6) 0.2936(11) 0.0866(10) 0.127(4) Uani 0.5 1 d D U P B 1
C75D C 0.3247(7) 0.3513(12) 0.2778(10) 0.116(4) Uani 0.5 1 d D U P B 1
C76D C 0.2913(6) 0.2963(12) 0.2262(11) 0.120(4) Uani 0.5 1 d D U P B 1
C77D C 0.2459(7) 0.2780(11) 0.2444(10) 0.128(4) Uani 0.5 1 d D U P B 1
C78D C 0.2024(7) 0.2604(13) 0.1850(10) 0.129(4) Uani 0.5 1 d D U P B 1
C79D C 0.2000(6) 0.2706(12) 0.1049(10) 0.126(4) Uani 0.5 1 d D U P B 1
C80D C 0.2340(7) 0.3040(9) 0.3107(10) 0.123(4) Uani 0.5 1 d D U P B 1
C81D C 0.1573(7) 0.500000 -0.0740(9) 0.139(4) Uani 1 2 d DS TU P B 1
C82D C 0.1719(7) 0.5815(10) -0.0620(11) 0.124(4) Uani 0.5 1 d D U P B 1
Dy1 Dy 0.15864(8) 0.41517(13) 0.10828(14) 0.0728(8) Uani 0.1383(9) 1 d . U P C 3
Sc1A Sc 0.15864(8) 0.41517(13) 0.10828(14) 0.0728(8) Uani 0.1383(9) 1 d . U P C 3
Dy2 Dy 0.16831(18) 0.4533(3) 0.0612(2) 0.0786(17) Uani 0.0719(10) 1 d . U P D 4
Sc2A Sc 0.16831(18) 0.4533(3) 0.0612(2) 0.0786(17) Uani 0.0719(10) 1 d . U P D 4
Dy3 Dy 0.1381(2) 0.500000 0.1886(6) 0.123(5) Uani 0.0518(15) 2 d S TU P D 5
Sc3A Sc 0.1381(2) 0.500000 0.1886(6) 0.123(5) Uani 0.0518(15) 2 d S TU P D 5
Dy4 Dy 0.1968(7) 0.500000 0.0545(5) 0.085(4) Uani 0.0280(14) 2 d S TU P D 9
Sc4A Sc 0.1968(7) 0.500000 0.0545(5) 0.085(4) Uani 0.0280(14) 2 d S TU P D 9
Sc1 Sc 0.2643(4) 0.4203(6) 0.2096(7) 0.130(3) Uani 0.0641(13) 1 d . U P D 6
Dy1A Dy 0.2643(4) 0.4203(6) 0.2096(7) 0.130(3) Uani 0.0641(13) 1 d . U P D 6
Sc2 Sc 0.27719(15) 0.4516(4) 0.1681(4) 0.1032(18) Uani 0.0923(13) 1 d . U P D 7
Dy2A Dy 0.27719(15) 0.4516(4) 0.1681(4) 0.1032(18) Uani 0.0923(13) 1 d . U P D 7
Sc3 Sc 0.2322(7) 0.4670(10) 0.2816(10) 0.167(4) Uani 0.0478(13) 1 d . U P D 8
Dy3A Dy 0.2322(7) 0.4670(10) 0.2816(10) 0.167(4) Uani 0.0478(13) 1 d . U P D 8
Sc4 Sc 0.2513(8) 0.4343(13) 0.2627(13) 0.171(5) Uani 0.0458(14) 1 d . U P D 10
Dy4A Dy 0.2513(8) 0.4343(13) 0.2627(13) 0.171(5) Uani 0.0458(14) 1 d . . P D 10

loop_
_atom_site_aniso_label
_atom_site_aniso_U_11
_atom_site_aniso_U_22
_atom_site_aniso_U_33
_atom_site_aniso_U_23
_atom_site_aniso_U_13
_atom_site_aniso_U_12
C1S 0.150(14) 0.086(9) 0.095(10) 0.000 0.041(9) 0.000
S1 0.184(4) 0.106(2) 0.199(4) -0.024(3) 0.088(3) -0.026(2)
S1S 0.049(3) 0.186(7) 0.057(3) 0.000 0.0201(17) 0.000
S2S 0.16(2) 0.38(5) 0.24(5) 0.000 0.04(3) 0.000
C1B 0.149(18) 0.137(16) 0.154(19) 0.000 0.052(15) 0.000
C5B 0.131(8) 0.049(4) 0.087(6) -0.004(4) 0.009(5) 0.002(4)
C3B 0.19(2) 0.090(10) 0.21(2) 0.000 0.16(2) 0.000
C2B 0.19(2) 0.121(14) 0.119(14) 0.000 0.097(15) 0.000
C6B 0.121(7) 0.064(4) 0.058(4) 0.004(3) 0.024(4) 0.032(4)
C7B 0.090(7) 0.091(8) 0.046(5) 0.000 0.022(5) 0.000
C8B 0.104(9) 0.059(6) 0.081(7) 0.000 -0.009(6) 0.000
Ni1 0.0305(4) 0.1370(12) 0.0204(4) 0.000 0.0116(3) 0.000
N1 0.040(2) 0.124(5) 0.0233(17) 0.010(2) 0.0144(15) 0.027(3)
N2 0.036(2) 0.164(7) 0.0230(18) 0.011(3) 0.0127(16) 0.032(3)
C1N 0.037(3) 0.115(8) 0.024(3) 0.000 0.015(3) 0.000
C2N 0.039(2) 0.125(6) 0.024(2) 0.014(3) 0.0153(18) 0.022(3)
C3N 0.058(3) 0.112(6) 0.032(2) 0.021(3) 0.023(2) 0.037(3)
C4N 0.071(4) 0.100(5) 0.042(3) 0.024(3) 0.033(3) 0.033(4)
C5N 0.072(4) 0.090(5) 0.057(3) 0.019(3) 0.039(3) 0.018(4)
C6N 0.088(5) 0.118(6) 0.043(3) 0.040(4) 0.037(3) 0.064(4)
C7N 0.184(10) 0.123(8) 0.065(5) 0.057(5) 0.080(6) 0.097(8)
C8N 0.236(15) 0.094(7) 0.081(6) 0.042(6) 0.081(8) 0.070(8)
C9N 0.071(4) 0.131(7) 0.034(2) 0.028(3) 0.028(3) 0.060(4)
C10N 0.093(5) 0.132(7) 0.044(3) 0.034(4) 0.040(3) 0.071(5)
C11N 0.060(4) 0.148(8) 0.034(3) 0.028(4) 0.023(2) 0.058(4)
C12N 0.074(4) 0.162(8) 0.039(3) 0.025(4) 0.031(3) 0.072(5)
C13N 0.134(8) 0.178(11) 0.063(4) 0.042(6) 0.059(5) 0.114(8)
C14N 0.222(15) 0.113(8) 0.081(6) 0.018(6) 0.064(8) 0.094(9)
C15N 0.055(3) 0.170(8) 0.031(2) 0.017(4) 0.021(2) 0.056(4)
C16N 0.075(4) 0.185(10) 0.040(3) 0.021(4) 0.034(3) 0.067(5)
C17N 0.106(6) 0.200(11) 0.035(3) 0.014(5) 0.032(4) 0.049(7)
C18N 0.034(2) 0.172(8) 0.022(2) 0.008(3) 0.0114(18) 0.028(3)
C19N 0.034(3) 0.167(11) 0.022(3) 0.000 0.014(3) 0.000
C1D 0.136(7) 0.146(8) 0.104(7) -0.065(6) 0.027(7) 0.015(7)
C2D 0.139(7) 0.136(8) 0.126(7) -0.056(7) 0.040(7) 0.029(7)
C3D 0.120(7) 0.149(8) 0.112(7) -0.041(6) 0.063(6) 0.035(6)
C4D 0.124(7) 0.167(8) 0.085(6) -0.022(6) 0.065(6) 0.020(6)
C5D 0.136(7) 0.169(8) 0.073(6) -0.038(6) 0.036(6) 0.015(7)
C6D 0.055(5) 0.126(7) 0.110(6) 0.000 -0.020(5) 0.000
C7D 0.047(5) 0.148(8) 0.150(8) -0.008(6) 0.010(6) 0.016(6)
C8D 0.120(7) 0.166(8) 0.090(7) 0.017(7) 0.066(6) 0.000(7)
C9D 0.094(6) 0.158(8) 0.116(7) 0.021(6) 0.071(6) -0.011(6)
C10D 0.091(6) 0.133(7) 0.133(7) 0.035(7) 0.052(6) -0.032(6)
C11D 0.088(7) 0.116(7) 0.141(7) -0.003(7) 0.001(7) -0.035(6)
C12D 0.072(6) 0.131(7) 0.136(7) 0.022(7) 0.025(6) -0.031(6)
C13D 0.075(6) 0.125(7) 0.113(7) -0.014(6) -0.024(6) -0.024(6)
C14D 0.135(7) 0.147(8) 0.074(6) -0.027(6) 0.054(6) 0.011(6)
C15D 0.131(7) 0.146(7) 0.095(6) -0.014(7) 0.068(6) 0.009(7)
C16D 0.130(7) 0.150(8) 0.082(6) 0.050(6) 0.045(6) -0.002(7)
C17D 0.127(7) 0.125(7) 0.110(7) 0.067(6) 0.040(6) -0.012(7)
C18D 0.151(7) 0.092(7) 0.144(7) -0.038(7) 0.029(7) 0.032(7)
C19D 0.116(7) 0.091(7) 0.168(8) -0.026(7) 0.025(7) 0.073(6)
C20D 0.099(7) 0.085(6) 0.149(7) 0.016(7) 0.018(7) 0.063(6)
C21D 0.124(7) 0.081(7) 0.144(7) 0.037(7) 0.013(7) 0.020(7)
C22D 0.114(7) 0.172(8) 0.097(7) -0.016(6) -0.018(6) -0.003(6)
C23D 0.143(7) 0.086(7) 0.130(8) -0.032(7) 0.025(7) -0.029(7)
C24D 0.135(7) 0.068(6) 0.137(7) -0.026(7) 0.039(7) -0.004(6)
C25D 0.129(7) 0.064(6) 0.149(7) 0.012(7) 0.024(7) -0.005(6)
C26D 0.111(7) 0.074(6) 0.147(7) 0.025(6) 0.035(7) -0.033(6)
C27D 0.111(7) 0.083(7) 0.149(8) -0.009(7) 0.016(7) -0.040(6)
C28D 0.112(7) 0.130(7) 0.112(7) -0.028(6) 0.060(6) 0.030(6)
C29D 0.077(6) 0.134(7) 0.138(7) -0.023(6) 0.064(6) 0.037(6)
C30D 0.080(6) 0.116(7) 0.155(7) -0.022(6) 0.042(6) 0.063(5)
C31D 0.142(7) 0.120(7) 0.120(7) -0.049(7) 0.012(7) -0.018(7)
C32D 0.140(7) 0.130(7) 0.103(7) -0.050(6) 0.054(6) -0.005(7)
C33D 0.141(7) 0.111(7) 0.115(7) -0.040(6) 0.064(6) 0.019(7)
C34D 0.110(7) 0.129(7) 0.106(7) -0.037(7) -0.027(6) -0.012(7)
C35D 0.104(7) 0.103(7) 0.132(7) 0.053(6) 0.044(6) -0.032(6)
C36D 0.098(7) 0.147(8) 0.116(7) 0.026(7) -0.013(7) 0.034(7)
C37D 0.093(7) 0.160(8) 0.116(7) -0.001(6) -0.027(6) 0.016(6)
C38D 0.125(7) 0.147(8) 0.099(7) 0.053(7) 0.006(7) 0.022(7)
C39D 0.090(7) 0.124(7) 0.145(8) 0.022(7) 0.001(6) 0.056(6)
C40D 0.061(6) 0.135(7) 0.149(8) 0.002(7) 0.024(6) 0.052(6)
C41D 0.120(7) 0.106(7) 0.113(7) 0.068(6) 0.023(6) 0.008(6)
C42D 0.068(5) 0.161(7) 0.139(7) 0.000 -0.022(6) 0.000
C43D 0.085(7) 0.152(8) 0.137(8) -0.027(7) -0.021(7) -0.021(6)
C44D 0.113(7) 0.157(8) 0.118(7) -0.046(7) -0.025(7) -0.009(7)
C45D 0.094(7) 0.140(8) 0.162(8) -0.037(7) 0.008(7) -0.037(7)
C46D 0.044(4) 0.124(7) 0.129(7) 0.009(6) 0.005(6) 0.013(5)
C47D 0.060(6) 0.111(7) 0.135(7) 0.011(7) 0.012(6) 0.035(6)
C48D 0.087(6) 0.116(7) 0.139(7) -0.016(7) 0.041(6) 0.051(6)
C49D 0.097(6) 0.142(7) 0.126(7) -0.015(6) 0.065(6) 0.039(6)
C50D 0.080(5) 0.158(7) 0.126(6) 0.000 0.066(5) 0.000
C51D 0.050(5) 0.140(8) 0.126(7) 0.009(6) 0.036(5) -0.007(5)
C52D 0.132(7) 0.142(8) 0.150(8) 0.026(7) 0.068(7) -0.037(7)
C53D 0.125(7) 0.136(8) 0.166(8) 0.001(7) 0.054(7) -0.045(7)
C54D 0.078(6) 0.140(8) 0.167(8) -0.013(7) 0.037(7) -0.035(7)
C55D 0.048(5) 0.145(8) 0.160(7) -0.011(6) 0.044(6) -0.012(5)
C56D 0.069(5) 0.146(7) 0.148(7) 0.000 0.067(5) 0.000
C57D 0.107(7) 0.145(8) 0.134(7) 0.010(6) 0.085(6) -0.006(6)
C58D 0.133(7) 0.143(8) 0.111(7) 0.034(7) 0.059(6) -0.004(7)
C59D 0.118(7) 0.149(8) 0.110(7) 0.013(7) 0.080(6) 0.008(6)
C60D 0.148(8) 0.133(8) 0.141(8) 0.034(7) 0.059(7) -0.018(7)
C61D 0.152(8) 0.111(8) 0.175(8) -0.012(7) 0.025(8) -0.046(7)
C62D 0.162(8) 0.089(7) 0.166(8) 0.000(7) 0.021(8) -0.034(7)
C63D 0.162(8) 0.114(7) 0.156(8) 0.032(7) 0.028(8) -0.018(7)
C64D 0.128(8) 0.113(7) 0.162(8) -0.041(7) 0.005(7) -0.047(7)
C65D 0.135(7) 0.139(8) 0.122(7) -0.066(7) -0.005(7) -0.010(7)
C66D 0.135(8) 0.103(7) 0.150(8) -0.057(7) 0.001(7) -0.024(7)
C67D 0.126(7) 0.119(7) 0.113(7) 0.059(6) 0.005(7) 0.002(7)
C68D 0.127(7) 0.135(7) 0.082(6) 0.040(6) 0.033(6) -0.005(6)
C69D 0.137(7) 0.159(7) 0.075(5) 0.000 0.020(6) 0.000
C70D 0.101(7) 0.141(8) 0.075(6) -0.007(6) -0.015(6) -0.012(6)
C71D 0.087(7) 0.125(7) 0.104(7) 0.014(6) -0.029(6) -0.002(6)
C72D 0.098(7) 0.110(7) 0.114(7) 0.044(6) -0.023(6) 0.012(6)
C73D 0.111(7) 0.089(7) 0.152(7) -0.026(7) 0.033(7) 0.049(6)
C74D 0.132(7) 0.093(7) 0.149(7) -0.047(6) 0.030(7) 0.037(6)
C75D 0.087(7) 0.100(7) 0.136(8) 0.024(7) -0.007(7) 0.038(6)
C76D 0.108(7) 0.079(7) 0.154(8) 0.007(7) 0.007(7) 0.038(6)
C77D 0.131(7) 0.077(7) 0.155(8) 0.017(7) 0.006(7) 0.004(7)
C78D 0.143(8) 0.066(6) 0.161(8) -0.008(7) 0.016(7) -0.016(7)
C79D 0.136(7) 0.072(6) 0.154(8) -0.047(7) 0.015(7) 0.001(7)
C80D 0.131(7) 0.087(7) 0.136(7) 0.051(6) 0.013(7) -0.013(7)
C81D 0.141(7) 0.185(8) 0.077(6) 0.000 0.006(6) 0.000
C82D 0.135(7) 0.160(8) 0.071(6) 0.036(6) 0.019(6) 0.015(6)
Dy1 0.0665(11) 0.0763(13) 0.0749(15) -0.0358(11) 0.0188(9) -0.0445(10)
Sc1A 0.0665(11) 0.0763(13) 0.0749(15) -0.0358(11) 0.0188(9) -0.0445(10)
Dy2 0.076(3) 0.098(3) 0.0428(19) -0.034(2) -0.0130(18) -0.006(2)
Sc2A 0.076(3) 0.098(3) 0.0428(19) -0.034(2) -0.0130(18) -0.006(2)
Dy3 0.024(3) 0.251(13) 0.105(7) 0.000 0.035(4) 0.000
Sc3A 0.024(3) 0.251(13) 0.105(7) 0.000 0.035(4) 0.000
Dy4 0.092(8) 0.147(9) 0.006(3) 0.000 -0.001(4) 0.000
Sc4A 0.092(8) 0.147(9) 0.006(3) 0.000 -0.001(4) 0.000
Sc1 0.103(4) 0.154(6) 0.138(6) -0.002(5) 0.043(4) 0.040(4)
Dy1A 0.103(4) 0.154(6) 0.138(6) -0.002(5) 0.043(4) 0.040(4)
Sc2 0.0580(19) 0.129(4) 0.123(4) -0.038(3) 0.026(2) 0.018(2)
Dy2A 0.0580(19) 0.129(4) 0.123(4) -0.038(3) 0.026(2) 0.018(2)
Sc3 0.159(7) 0.182(9) 0.150(7) -0.003(6) 0.028(6) 0.045(6)
Dy3A 0.159(7) 0.182(9) 0.150(7) -0.003(6) 0.028(6) 0.045(6)
Sc4 0.159(9) 0.191(10) 0.161(9) 0.004(9) 0.042(8) 0.050(8)
Dy4A 0.159(9) 0.191(10) 0.161(9) 0.004(9) 0.042(8) 0.050(8)

loop_
_atom_type_symbol
_atom_type_description
_atom_type_scat_dispersion_real
_atom_type_scat_dispersion_imag
_atom_type_scat_source
C C 0.0033 0.0016 'International Tables Vol C Tables 4.2.6.8 and 6.1.1.4'
Dy Dy -0.1892 4.4098 'International Tables Vol C Tables 4.2.6.8 and 6.1.1.4'
N N 0.0061 0.0033 'International Tables Vol C Tables 4.2.6.8 and 6.1.1.4'
Ni Ni 0.3393 1.1124 'International Tables Vol C Tables 4.2.6.8 and 6.1.1.4'
S S 0.1246 0.1234 'International Tables Vol C Tables 4.2.6.8 and 6.1.1.4'
Sc Sc 0.2519 0.3716 'International Tables Vol C Tables 4.2.6.8 and 6.1.1.4'
H H 0.0000 0.0000 'International Tables Vol C Tables 4.2.6.8 and 6.1.1.4'

loop_
_geom_angle_atom_site_label_1
_geom_angle_atom_site_label_2
_geom_angle_atom_site_label_3
_geom_angle
_geom_angle_site_symmetry_1
_geom_angle_site_symmetry_3
_geom_angle_publ_flag
S1 C1S S1 177.9(13) 6 . ?
S2S S1S Sc3 126(2) . . ?
S2S S1S Sc3 126(2) . 6_565 ?
S2S S1S Dy3 118(2) . . ?
S2S S1S Sc4 99.4(18) . 6_565 ?
Sc3 S1S Sc4 63.6(9) . 6_565 ?
Sc3 S1S Sc4 28.3(7) 6_565 6_565 ?
Dy3 S1S Sc4 127.8(8) . 6_565 ?
S2S S1S Sc4 99.4(18) . . ?
Sc4 S1S Sc4 74.2(13) 6_565 . ?
S2S S1S Sc1 68.4(16) . . ?
S2S S1S Sc1 68.4(16) . 6_565 ?
S1S S2S Dy4 149(3) . . ?
S1S S2S Sc2 114(3) . 6_565 ?
S1S S2S Sc2 114(3) . . ?
Sc2 S2S Sc2 51.9(11) 6_565 . ?
S1S S2S Dy2 119(3) . . ?
S1S S2S Dy2 119(3) . 6_565 ?
S1S S2S Sc1 87(3) . . ?
S1S S2S Sc1 87(3) . 6_565 ?
C2B C1B C3B 122(2) . 5_656 ?
C2B C1B H1B 118.8 . . ?
C3B C1B H1B 118.8 5_656 . ?
C6B C5B C8B 121.9(8) . . ?
C6B C5B H5B 119.1 . . ?
C8B C5B H5B 119.1 . . ?
C1B C3B C2B 121.7(18) 5_656 . ?
C1B C3B H3B 119.1 5_656 . ?
C2B C3B H3B 119.1 . . ?
C1B C2B C3B 115.9(18) . . ?
C1B C2B H2B 122.0 . . ?
C3B C2B H2B 122.0 . . ?
C5B C6B C7B 119.1(8) . . ?
C5B C6B H6B 120.5 . . ?
C7B C6B H6B 120.5 . . ?
C6B C7B C6B 120.6(10) 6 . ?
C6B C7B H7B 119.7 6 . ?
C6B C7B H7B 119.7 . . ?
C5B C8B C5B 117.4(11) 6 . ?
C5B C8B H8B 121.3 6 . ?
C5B C8B H8B 121.3 . . ?
N1 Ni1 N1 90.2(3) 6_565 . ?
N1 Ni1 N2 177.74(19) 6_565 . ?
N1 Ni1 N2 89.6(3) . . ?
C9N N1 C2N 103.7(6) . . ?
C9N N1 Ni1 128.5(3) . . ?
C2N N1 Ni1 127.7(5) . . ?
C11N N2 C18N 105.0(6) . . ?
C11N N2 Ni1 128.1(4) . . ?
C18N N2 Ni1 127.0(6) . . ?
C2N C1N H1N 117.4 . . ?
C2N C1N H1N 117.4 6_565 . ?
C1N C2N N1 124.6(6) . . ?
C1N C2N C3N 123.8(4) . . ?
N1 C2N C3N 111.5(6) . . ?
C6N C3N C2N 107.3(5) . . ?
C6N C3N C4N 128.4(7) . . ?
C2N C3N C4N 124.3(6) . . ?
C3N C4N C5N 111.9(5) . . ?
C3N C4N H4N1 109.2 . . ?
C5N C4N H4N1 109.2 . . ?
C3N C4N H4N2 109.2 . . ?
C5N C4N H4N2 109.2 . . ?
H4N1 C4N H4N2 107.9 . . ?
C4N C5N H5N1 109.5 . . ?
C4N C5N H5N2 109.5 . . ?
H5N1 C5N H5N2 109.5 . . ?
C4N C5N H5N3 109.5 . . ?
H5N1 C5N H5N3 109.5 . . ?
H5N2 C5N H5N3 109.5 . . ?
C3N C6N C9N 105.5(7) . . ?
C3N C6N C7N 129.3(6) . . ?
C9N C6N C7N 125.2(6) . . ?
C8N C7N C6N 112.5(7) . . ?
C8N C7N H7N1 109.1 . . ?
C6N C7N H7N1 109.1 . . ?
C8N C7N H7N2 109.1 . . ?
C6N C7N H7N2 109.1 . . ?
H7N1 C7N H7N2 107.8 . . ?
C7N C8N H8N1 109.5 . . ?
C7N C8N H8N2 109.5 . . ?
H8N1 C8N H8N2 109.5 . . ?
C7N C8N H8N3 109.5 . . ?
H8N1 C8N H8N3 109.5 . . ?
H8N2 C8N H8N3 109.5 . . ?
N1 C9N C10N 125.0(7) . . ?
N1 C9N C6N 112.0(5) . . ?
C10N C9N C6N 122.9(8) . . ?
C11N C10N C9N 123.6(9) . . ?
C11N C10N H10N 118.2 . . ?
C9N C10N H10N 118.2 . . ?
C10N C11N N2 125.2(7) . . ?
C10N C11N C12N 123.1(9) . . ?
N2 C11N C12N 111.7(6) . . ?
C15N C12N C11N 105.9(8) . . ?
C15N C12N C13N 129.7(6) . . ?
C11N C12N C13N 124.4(7) . . ?
C14N C13N C12N 112.0(7) . . ?
C14N C13N H13A 109.2 . . ?
C12N C13N H13A 109.2 . . ?
C14N C13N H13B 109.2 . . ?
C12N C13N H13B 109.2 . . ?
H13A C13N H13B 107.9 . . ?
C13N C14N H14A 109.5 . . ?
C13N C14N H14B 109.5 . . ?
H14A C14N H14B 109.5 . . ?
C13N C14N H14C 109.5 . . ?
H14A C14N H14C 109.5 . . ?
H14B C14N H14C 109.5 . . ?
C12N C15N C18N 108.3(5) . . ?
C12N C15N C16N 128.0(9) . . ?
C18N C15N C16N 123.7(8) . . ?
C15N C16N C17N 112.0(6) . . ?
C15N C16N H16A 109.2 . . ?
C17N C16N H16A 109.2 . . ?
C15N C16N H16B 109.2 . . ?
C17N C16N H16B 109.2 . . ?
H16A C16N H16B 107.9 . . ?
C16N C17N H17A 109.5 . . ?
C16N C17N H17B 109.5 . . ?
H17A C17N H17B 109.5 . . ?
C16N C17N H17C 109.5 . . ?
H17A C17N H17C 109.5 . . ?
H17B C17N H17C 109.5 . . ?
C19N C18N N2 125.1(7) . . ?
C19N C18N C15N 125.7(5) . . ?
N2 C18N C15N 109.2(7) . . ?
C18N C19N H19N 117.4 . . ?
C18N C19N H19N 117.4 6_565 . ?
C82D C1D C16D 84.1(17) 6_565 6_565 ?
C82D C1D C38D 74.0(15) 6_565 6_565 ?
C16D C1D C38D 153(2) 6_565 6_565 ?
C82D C1D C17D 148(2) 6_565 6_565 ?
C16D C1D C17D 68.3(13) 6_565 6_565 ?
C38D C1D C17D 126.2(18) 6_565 6_565 ?
C82D C1D C41D 137.9(18) 6_565 6_565 ?
C16D C1D C41D 128.3(17) 6_565 6_565 ?
C38D C1D C41D 66.1(12) 6_565 6_565 ?
C17D C1D C41D 61.4(12) 6_565 6_565 ?
C82D C1D C5D 32.8(13) 6_565 . ?
C16D C1D C5D 51.3(13) 6_565 . ?
C38D C1D C5D 105.4(14) 6_565 . ?
C17D C1D C5D 117.6(15) 6_565 . ?
C41D C1D C5D 156.4(15) 6_565 . ?
C82D C1D C2D 138.6(17) 6_565 . ?
C16D C1D C2D 55.8(13) 6_565 . ?
C38D C1D C2D 139.1(15) 6_565 . ?
C17D C1D C2D 13.1(12) 6_565 . ?
C41D C1D C2D 74.5(12) 6_565 . ?
C5D C1D C2D 106.3(12) . . ?
C82D C1D C65D 90.0(15) 6_565 . ?
C16D C1D C65D 160(2) 6_565 . ?
C38D C1D C65D 16.3(11) 6_565 . ?
C17D C1D C65D 110.4(15) 6_565 . ?
C41D C1D C65D 49.8(10) 6_565 . ?
C5D C1D C65D 120.6(13) . . ?
C2D C1D C65D 123.5(13) . . ?
C17D C2D C16D 111(5) 6_565 6_565 ?
C17D C2D C3D 152(6) 6_565 . ?
C16D C2D C3D 59.9(12) 6_565 . ?
C17D C2D C35D 94(4) 6_565 6_565 ?
C16D C2D C35D 137(2) 6_565 6_565 ?
C3D C2D C35D 81.5(14) . 6_565 ?
C17D C2D C1D 64(4) 6_565 . ?
C16D C2D C1D 49.9(11) 6_565 . ?
C3D C2D C1D 109.1(12) . . ?
C35D C2D C1D 150.9(13) 6_565 . ?
C17D C2D C74D 53(4) 6_565 . ?
C16D C2D C74D 153.8(19) 6_565 . ?
C3D C2D C74D 121.5(13) . . ?
C35D C2D C74D 41.5(10) 6_565 . ?
C1D C2D C74D 116.9(12) . . ?
C17D C2D C41D 12(4) 6_565 6_565 ?
C16D C2D C41D 100.8(15) 6_565 6_565 ?
C3D C2D C41D 151.4(14) . 6_565 ?
C35D C2D C41D 106.1(14) 6_565 6_565 ?
C1D C2D C41D 52.1(10) . 6_565 ?
C74D C2D C41D 65.8(10) . 6_565 ?
C8D C3D C9D 71.8(17) 6_565 6_565 ?
C8D C3D C16D 73.8(14) 6_565 6_565 ?
C9D C3D C16D 142.4(19) 6_565 6_565 ?
C8D C3D C2D 128.5(18) 6_565 . ?
C9D C3D C2D 151.3(15) 6_565 . ?
C16D C3D C2D 55.3(12) 6_565 . ?
C8D C3D C49D 100.6(19) 6_565 . ?
C9D C3D C49D 29.5(11) 6_565 . ?
C16D C3D C49D 157.9(17) 6_565 . ?
C2D C3D C49D 123.5(14) . . ?
C8D C3D C4D 18.8(14) 6_565 . ?
C9D C3D C4D 89.1(16) 6_565 . ?
C16D C3D C4D 55.2(12) 6_565 . ?
C2D C3D C4D 109.7(12) . . ?
C49D C3D C4D 116.5(16) . . ?
C8D C3D C10D 130(2) 6_565 6_565 ?
C9D C3D C10D 59.0(11) 6_565 6_565 ?
C16D C3D C10D 145.9(17) 6_565 6_565 ?
C2D C3D C10D 95.1(13) . 6_565 ?
C49D C3D C10D 29.5(9) . 6_565 ?
C4D C3D C10D 143.1(15) . 6_565 ?
C8D C3D C17D 126.5(17) 6_565 6_565 ?
C9D C3D C17D 148.2(16) 6_565 6_565 ?
C16D C3D C17D 54.4(11) 6_565 6_565 ?
C2D C3D C17D 5.4(11) . 6_565 ?
C49D C3D C17D 121.9(14) . 6_565 ?
C4D C3D C17D 107.8(12) . 6_565 ?
C10D C3D C17D 94.4(13) 6_565 6_565 ?
C8D C3D C35D 158(2) 6_565 6_565 ?
C9D C3D C35D 103.4(14) 6_565 6_565 ?
C16D C3D C35D 102.8(15) 6_565 6_565 ?
C2D C3D C35D 49.5(10) . 6_565 ?
C49D C3D C35D 74.3(11) . 6_565 ?
C4D C3D C35D 147.8(12) . 6_565 ?
C10D C3D C35D 45.5(8) 6_565 6_565 ?
C17D C3D C35D 49.0(8) 6_565 6_565 ?
C8D C4D C4D 109(3) 6_565 6_565 ?
C8D C4D C16D 92(3) 6_565 6_565 ?
C4D C4D C16D 153.3(11) 6_565 6_565 ?
C8D C4D C8D 86(4) 6_565 . ?
C4D C4D C8D 23.0(12) 6_565 . ?
C16D C4D C8D 164(2) 6_565 . ?
C8D C4D C5D 142(4) 6_565 . ?
C4D C4D C5D 106.7(9) 6_565 . ?
C16D C4D C5D 49.7(11) 6_565 . ?
C8D C4D C5D 128.9(17) . . ?
C8D C4D C3D 37(3) 6_565 . ?
C4D C4D C3D 141.3(9) 6_565 . ?
C16D C4D C3D 55.6(11) 6_565 . ?
C8D C4D C3D 119.7(18) . . ?
C5D C4D C3D 104.7(13) . . ?
C8D C4D C9D 15(4) 6_565 6_565 ?
C4D C4D C9D 102.2(8) 6_565 6_565 ?
C16D C4D C9D 94.9(15) 6_565 6_565 ?
C8D C4D C9D 79.8(15) . 6_565 ?
C5D C4D C9D 141.0(14) . 6_565 ?
C3D C4D C9D 40.0(10) . 6_565 ?
C82D C5D C16D 99(2) 6_565 6_565 ?
C82D C5D C81D 76.7(17) 6_565 . ?
C16D C5D C81D 162(2) 6_565 . ?
C82D C5D C4D 156(2) 6_565 . ?
C16D C5D C4D 59.8(13) 6_565 . ?
C81D C5D C4D 119.6(16) . . ?
C82D C5D C1D 47.6(17) 6_565 . ?
C16D C5D C1D 51.3(12) 6_565 . ?
C81D C5D C1D 121.6(13) . . ?
C4D C5D C1D 110.1(12) . . ?
C82D C5D C5D 122.8(17) 6_565 6_565 ?
C16D C5D C5D 131.2(13) 6_565 6_565 ?
C81D C5D C5D 46.8(9) . 6_565 ?
C4D C5D C5D 73.3(9) . 6_565 ?
C1D C5D C5D 156.2(8) . 6_565 ?
C82D C5D C8D 146(2) 6_565 6_565 ?
C16D C5D C8D 49.0(11) 6_565 6_565 ?
C81D C5D C8D 129.1(17) . 6_565 ?
C4D C5D C8D 10.9(11) . 6_565 ?
C1D C5D C8D 99.2(12) . 6_565 ?
C5D C5D C8D 83.5(9) 6_565 6_565 ?
C71D C6D C71D 51.2(13) . 6_565 ?
C71D C6D C46D 161.9(10) . 6_565 ?
C71D C6D C46D 132.6(9) 6_565 6_565 ?
C71D C6D C46D 132.6(9) . . ?
C71D C6D C46D 161.9(10) 6_565 . ?
C46D C6D C46D 37.0(14) 6_565 . ?
C71D C6D C13D 55.5(10) . 6_565 ?
C71D C6D C13D 106.3(11) 6_565 6_565 ?
C46D C6D C13D 114.8(12) 6_565 6_565 ?
C46D C6D C13D 78.3(10) . 6_565 ?
C71D C6D C13D 106.3(11) . . ?
C71D C6D C13D 55.5(10) 6_565 . ?
C46D C6D C13D 78.3(10) 6_565 . ?
C46D C6D C13D 114.8(12) . . ?
C13D C6D C13D 157.0(15) 6_565 . ?
C7D C7D C55D 91.6(12) 6_565 6_565 ?
C7D C7D C42D 72.1(6) 6_565 . ?
C55D C7D C42D 158.5(17) 6_565 . ?
C7D C7D C40D 163.0(9) 6_565 . ?
C55D C7D C40D 80.7(14) 6_565 . ?
C42D C7D C40D 111.0(11) . . ?
C7D C7D C55D 51.5(7) 6_565 . ?
C55D C7D C55D 40.1(14) 6_565 . ?
C42D C7D C55D 122.0(11) . . ?
C40D C7D C55D 119.4(12) . . ?
C7D C7D C54D 146.3(8) 6_565 6_565 ?
C55D C7D C54D 56.6(11) 6_565 6_565 ?
C42D C7D C54D 134.7(12) . 6_565 ?
C40D C7D C54D 24.3(9) . 6_565 ?
C55D C7D C54D 96.1(11) . 6_565 ?
C7D C7D C43D 121.9(7) 6_565 6_565 ?
C55D C7D C43D 139.6(16) 6_565 6_565 ?
C42D C7D C43D 50.6(7) . 6_565 ?
C40D C7D C43D 60.7(9) . 6_565 ?
C55D C7D C43D 159.5(13) . 6_565 ?
C54D C7D C43D 85.0(10) 6_565 6_565 ?
C7D C7D C45D 157.9(7) 6_565 6_565 ?
C55D C7D C45D 100.3(14) 6_565 6_565 ?
C42D C7D C45D 91.3(9) . 6_565 ?
C40D C7D C45D 19.9(8) . 6_565 ?
C55D C7D C45D 137.5(12) . 6_565 ?
C54D C7D C45D 44.2(8) 6_565 6_565 ?
C43D C7D C45D 40.9(7) 6_565 6_565 ?
C4D C8D C3D 124(4) 6_565 6_565 ?
C4D C8D C9D 159(5) 6_565 . ?
C3D C8D C9D 59.3(14) 6_565 . ?
C4D C8D C4D 48(3) 6_565 . ?
C3D C8D C4D 159(3) 6_565 . ?
C9D C8D C4D 121(2) . . ?
C4D C8D C16D 64(3) 6_565 . ?
C3D C8D C16D 60.5(14) 6_565 . ?
C9D C8D C16D 118.0(15) . . ?
C4D C8D C16D 110.4(18) . . ?
C4D C8D C8D 71(3) 6_565 6_565 ?
C3D C8D C8D 153.6(16) 6_565 6_565 ?
C9D C8D C8D 98.9(12) . 6_565 ?
C4D C8D C8D 23.0(11) . 6_565 ?
C16D C8D C8D 132.3(12) . 6_565 ?
C4D C8D C5D 28(3) 6_565 6_565 ?
C3D C8D C5D 96.8(18) 6_565 6_565 ?
C9D C8D C5D 148.1(16) . 6_565 ?
C4D C8D C5D 73.8(13) . 6_565 ?
C16D C8D C5D 37.0(11) . 6_565 ?
C8D C8D C5D 96.5(9) 6_565 6_565 ?
C4D C8D C49D 155(4) 6_565 6_565 ?
C3D C8D C49D 46.4(12) 6_565 6_565 ?
C9D C8D C49D 13.9(9) . 6_565 ?
C4D C8D C49D 129.9(19) . 6_565 ?
C16D C8D C49D 104.2(13) . 6_565 ?
C8D C8D C49D 110.0(8) 6_565 6_565 ?
C5D C8D C49D 135.3(14) 6_565 6_565 ?
C49D C9D C3D 92(2) 6_565 6_565 ?
C49D C9D C50D 88(2) 6_565 . ?
C3D C9D C50D 159.9(15) 6_565 . ?
C49D C9D C8D 139(3) 6_565 . ?
C3D C9D C8D 48.9(12) 6_565 . ?
C50D C9D C8D 124.4(18) . . ?
C49D C9D C10D 18.5(19) 6_565 . ?
C3D C9D C10D 73.2(14) 6_565 . ?
C50D C9D C10D 105.7(12) . . ?
C8D C9D C10D 121.1(14) . . ?
C49D C9D C9D 130(2) 6_565 6_565 ?
C3D C9D C9D 127.8(11) 6_565 6_565 ?
C50D C9D C9D 44.0(9) . 6_565 ?
C8D C9D C9D 81.0(12) . 6_565 ?
C10D C9D C9D 144.8(9) . 6_565 ?
C49D C9D C4D 138(3) 6_565 6_565 ?
C3D C9D C4D 50.9(11) 6_565 6_565 ?
C50D C9D C4D 120.3(14) . 6_565 ?
C8D C9D C4D 6.1(15) . 6_565 ?
C10D C9D C4D 121.2(12) . 6_565 ?
C9D C9D C4D 77.8(8) 6_565 6_565 ?
C49D C10D C48D 122(3) 6_565 6_565 ?
C49D C10D C35D 137(3) 6_565 . ?
C48D C10D C35D 90(2) 6_565 . ?
C49D C10D C9D 16.6(17) 6_565 . ?
C48D C10D C9D 137(2) 6_565 . ?
C35D C10D C9D 121.7(15) . . ?
C49D C10D C12D 91(2) 6_565 . ?
C48D C10D C12D 32.0(16) 6_565 . ?
C35D C10D C12D 121.1(18) . . ?
C9D C10D C12D 106.7(12) . . ?
C49D C10D C3D 64.3(18) 6_565 6_565 ?
C48D C10D C3D 157(2) 6_565 6_565 ?
C35D C10D C3D 75.5(13) . 6_565 ?
C9D C10D C3D 47.8(11) . 6_565 ?
C12D C10D C3D 149.9(15) . 6_565 ?
C49D C10D C73D 158(3) 6_565 6_565 ?
C48D C10D C73D 51.1(15) 6_565 6_565 ?
C35D C10D C73D 39.3(11) . 6_565 ?
C9D C10D C73D 153.4(13) . 6_565 ?
C12D C10D C73D 82.7(13) . 6_565 ?
C3D C10D C73D 113.8(13) 6_565 6_565 ?
C75D C11D C47D 148(6) 6_565 6_565 ?
C75D C11D C13D 56(3) 6_565 . ?
C47D C11D C13D 93(3) 6_565 . ?
C75D C11D C27D 54(3) 6_565 . ?
C47D C11D C27D 148(4) 6_565 . ?
C13D C11D C27D 108(2) . . ?
C75D C11D C12D 164(4) 6_565 . ?
C47D C11D C12D 25(2) 6_565 . ?
C13D C11D C12D 118(2) . . ?
C27D C11D C12D 126(2) . . ?
C75D C11D C76D 63(3) 6_565 6_565 ?
C47D C11D C76D 139(4) 6_565 6_565 ?
C13D C11D C76D 116(2) . 6_565 ?
C27D C11D C76D 9.5(12) . 6_565 ?
C12D C11D C76D 116(2) . 6_565 ?
C75D C11D C48D 146(4) 6_565 6_565 ?
C47D C11D C48D 55(2) 6_565 6_565 ?
C13D C11D C48D 141(2) . 6_565 ?
C27D C11D C48D 96(2) . 6_565 ?
C12D C11D C48D 29.9(10) . 6_565 ?
C76D C11D C48D 86.3(17) 6_565 6_565 ?
C75D C11D C73D 106(3) 6_565 6_565 ?
C47D C11D C73D 97(3) 6_565 6_565 ?
C13D C11D C73D 149(2) . 6_565 ?
C27D C11D C73D 52.9(14) . 6_565 ?
C12D C11D C73D 72.9(15) . 6_565 ?
C76D C11D C73D 43.4(10) 6_565 6_565 ?
C48D C11D C73D 43.0(10) 6_565 6_565 ?
C48D C12D C47D 108(3) 6_565 6_565 ?
C48D C12D C51D 138(2) 6_565 . ?
C47D C12D C51D 99(2) 6_565 . ?
C48D C12D C10D 33.6(15) 6_565 . ?
C47D C12D C10D 138(2) 6_565 . ?
C51D C12D C10D 107.3(13) . . ?
C48D C12D C11D 87(2) 6_565 . ?
C47D C12D C11D 22.2(19) 6_565 . ?
C51D C12D C11D 120.7(19) . . ?
C10D C12D C11D 118.8(19) . . ?
C48D C12D C49D 61.5(16) 6_565 6_565 ?
C47D C12D C49D 151(2) 6_565 6_565 ?
C51D C12D C49D 79.1(12) . 6_565 ?
C10D C12D C49D 28.4(9) . 6_565 ?
C11D C12D C49D 141.2(18) . 6_565 ?
C48D C12D C46D 149(2) 6_565 6_565 ?
C47D C12D C46D 56.9(17) 6_565 6_565 ?
C51D C12D C46D 42.6(9) . 6_565 ?
C10D C12D C46D 140.8(14) . 6_565 ?
C11D C12D C46D 78.5(16) . 6_565 ?
C49D C12D C46D 116.9(14) 6_565 6_565 ?
C72D C13D C75D 71.8(15) 6_565 6_565 ?
C72D C13D C71D 70.9(14) 6_565 6_565 ?
C75D C13D C71D 140.7(19) 6_565 6_565 ?
C72D C13D C11D 103(2) 6_565 . ?
C75D C13D C11D 32.0(15) 6_565 . ?
C71D C13D C11D 162.1(17) 6_565 . ?
C72D C13D C6D 126.3(17) 6_565 . ?
C75D C13D C6D 149.8(17) 6_565 . ?
C71D C13D C6D 57.0(10) 6_565 . ?
C11D C13D C6D 121.7(19) . . ?
C72D C13D C34D 22.4(12) 6_565 . ?
C75D C13D C34D 94.0(16) 6_565 . ?
C71D C13D C34D 48.7(10) 6_565 . ?
C11D C13D C34D 125.2(19) . . ?
C6D C13D C34D 104.9(12) . . ?
C72D C13D C47D 129.3(17) 6_565 6_565 ?
C75D C13D C47D 59.4(13) 6_565 6_565 ?
C71D C13D C47D 147.9(16) 6_565 6_565 ?
C11D C13D C47D 27.7(14) . 6_565 ?
C6D C13D C47D 94.5(13) . 6_565 ?
C34D C13D C47D 148.8(13) . 6_565 ?
C72D C13D C46D 158.0(17) 6_565 6_565 ?
C75D C13D C46D 105.0(16) 6_565 6_565 ?
C71D C13D C46D 104.7(14) 6_565 6_565 ?
C11D C13D C46D 73.9(16) . 6_565 ?
C6D C13D C46D 48.4(9) . 6_565 ?
C34D C13D C46D 148.2(12) . 6_565 ?
C47D C13D C46D 46.3(8) 6_565 6_565 ?
C68D C14D C58D 95(2) 6_565 6_565 ?
C68D C14D C69D 83.3(17) 6_565 . ?
C58D C14D C69D 163(2) 6_565 . ?
C68D C14D C15D 145(2) 6_565 . ?
C58D C14D C15D 54.1(13) 6_565 . ?
C69D C14D C15D 121.3(12) . . ?
C68D C14D C32D 43.4(16) 6_565 . ?
C58D C14D C32D 51.6(12) 6_565 . ?
C69D C14D C32D 124.6(12) . . ?
C15D C14D C32D 103.9(11) . . ?
C68D C14D C59D 142(2) 6_565 6_565 ?
C58D C14D C59D 50.5(10) 6_565 6_565 ?
C69D C14D C59D 124.3(13) . 6_565 ?
C15D C14D C59D 3.8(10) . 6_565 ?
C32D C14D C59D 100.1(11) . 6_565 ?
C68D C14D C14D 126.3(17) 6_565 6_565 ?
C58D C14D C14D 129.4(12) 6_565 6_565 ?
C69D C14D C14D 45.2(8) . 6_565 ?
C15D C14D C14D 76.6(7) . 6_565 ?
C32D C14D C14D 154.3(8) . 6_565 ?
C59D C14D C14D 79.9(7) 6_565 6_565 ?
C59D C15D C58D 116(4) 6_565 6_565 ?
C59D C15D C15D 90(3) 6_565 6_565 ?
C58D C15D C15D 150.4(11) 6_565 6_565 ?
C59D C15D C59D 70(3) 6_565 . ?
C58D C15D C59D 165(2) 6_565 . ?
C15D C15D C59D 19.9(9) 6_565 . ?
C59D C15D C28D 53(3) 6_565 . ?
C58D C15D C28D 63.9(12) 6_565 . ?
C15D C15D C28D 136.3(7) 6_565 . ?
C59D C15D C28D 118.3(13) . . ?
C59D C15D C14D 164(4) 6_565 . ?
C58D C15D C14D 49.1(10) 6_565 . ?
C15D C15D C14D 103.4(7) 6_565 . ?
C59D C15D C14D 123.1(13) . . ?
C28D C15D C14D 111.6(12) . . ?
C59D C15D C57D 18(3) 6_565 6_565 ?
C58D C15D C57D 102.0(15) 6_565 6_565 ?
C15D C15D C57D 100.0(8) 6_565 6_565 ?
C59D C15D C57D 80.8(12) . 6_565 ?
C28D C15D C57D 38.2(8) . 6_565 ?
C14D C15D C57D 147.1(13) . 6_565 ?
C1D C16D C5D 77.4(15) 6_565 6_565 ?
C1D C16D C2D 74.2(16) 6_565 6_565 ?
C5D C16D C2D 149(2) 6_565 6_565 ?
C1D C16D C4D 146(2) 6_565 6_565 ?
C5D C16D C4D 70.5(15) 6_565 6_565 ?
C2D C16D C4D 132.8(18) 6_565 6_565 ?
C1D C16D C3D 138(2) 6_565 6_565 ?
C5D C16D C3D 138(2) 6_565 6_565 ?
C2D C16D C3D 64.8(13) 6_565 6_565 ?
C4D C16D C3D 69.2(13) 6_565 6_565 ?
C1D C16D C17D 62.1(13) 6_565 . ?
C5D C16D C17D 136.5(16) 6_565 . ?
C2D C16D C17D 12.9(12) 6_565 . ?
C4D C16D C17D 141.3(16) 6_565 . ?
C3D C16D C17D 76.2(14) 6_565 . ?
C1D C16D C8D 164(2) 6_565 . ?
C5D C16D C8D 94.0(18) 6_565 . ?
C2D C16D C8D 110.3(16) 6_565 . ?
C4D C16D C8D 23.6(12) 6_565 . ?
C3D C16D C8D 45.8(12) 6_565 . ?
C17D C16D C8D 120.5(14) . . ?
C1D C16D C82D 45.9(11) 6_565 . ?
C5D C16D C82D 31.5(12) 6_565 . ?
C2D C16D C82D 119.3(15) 6_565 . ?
C4D C16D C82D 101.4(16) 6_565 . ?
C3D C16D C82D 161.7(16) 6_565 . ?
C17D C16D C82D 106.5(12) . . ?
C8D C16D C82D 124.6(17) . . ?
C2D C17D C74D 115(5) 6_565 6_565 ?
C2D C17D C1D 103(5) 6_565 6_565 ?
C74D C17D C1D 141.3(19) 6_565 6_565 ?
C2D C17D C16D 56(5) 6_565 . ?
C74D C17D C16D 156.6(14) 6_565 . ?
C1D C17D C16D 49.7(11) 6_565 . ?
C2D C17D C41D 165(5) 6_565 . ?
C74D C17D C41D 80.5(15) 6_565 . ?
C1D C17D C41D 62.4(11) 6_565 . ?
C16D C17D C41D 111.1(13) . . ?
C2D C17D C35D 73(4) 6_565 . ?
C74D C17D C35D 43.2(11) 6_565 . ?
C1D C17D C35D 160.7(18) 6_565 . ?
C16D C17D C35D 118.5(14) . . ?
C41D C17D C35D 122.5(16) . . ?
C2D C17D C3D 23(5) 6_565 6_565 ?
C74D C17D C3D 112.6(14) 6_565 6_565 ?
C1D C17D C3D 98.8(15) 6_565 6_565 ?
C16D C17D C3D 49.4(10) . 6_565 ?
C41D C17D C3D 154.9(15) . 6_565 ?
C35D C17D C3D 69.9(11) . 6_565 ?
C62D C18D C63D 120(3) 6_565 6_565 ?
C62D C18D C19D 69.6(18) 6_565 . ?
C63D C18D C19D 170(2) 6_565 . ?
C62D C18D C33D 166(2) 6_565 . ?
C63D C18D C33D 46.0(16) 6_565 . ?
C19D C18D C33D 124.2(15) . . ?
C62D C18D C24D 52.8(18) 6_565 . ?
C63D C18D C24D 72.9(18) 6_565 . ?
C19D C18D C24D 116.9(14) . . ?
C33D C18D C24D 114.4(13) . . ?
C62D C18D C60D 177(3) 6_565 6_565 ?
C63D C18D C60D 59.2(16) 6_565 6_565 ?
C19D C18D C60D 110.8(15) . 6_565 ?
C33D C18D C60D 13.9(10) . 6_565 ?
C24D C18D C60D 128.1(14) . 6_565 ?
C62D C18D C61D 56.1(16) 6_565 6_565 ?
C63D C18D C61D 175(3) 6_565 6_565 ?
C19D C18D C61D 13.6(11) . 6_565 ?
C33D C18D C61D 137.7(15) . 6_565 ?
C24D C18D C61D 105.1(13) . 6_565 ?
C60D C18D C61D 124.2(16) 6_565 6_565 ?
C62D C18D C78D 31.4(17) 6_565 6_565 ?
C63D C18D C78D 98.2(19) 6_565 6_565 ?
C19D C18D C78D 91.7(12) . 6_565 ?
C33D C18D C78D 137.6(14) . 6_565 ?
C24D C18D C78D 25.3(8) . 6_565 ?
C60D C18D C78D 150.3(15) 6_565 6_565 ?
C61D C18D C78D 79.9(11) 6_565 6_565 ?
C62D C18D C80D 101(2) 6_565 6_565 ?
C63D C18D C80D 27.4(16) 6_565 6_565 ?
C19D C18D C80D 159.7(17) . 6_565 ?
C33D C18D C80D 65.8(10) . 6_565 ?
C24D C18D C80D 48.8(9) . 6_565 ?
C60D C18D C80D 79.6(11) 6_565 6_565 ?
C61D C18D C80D 152.4(15) 6_565 6_565 ?
C78D C18D C80D 73.4(9) 6_565 6_565 ?
C62D C18D C52D 138(2) 6_565 6_565 ?
C63D C18D C52D 101.7(18) 6_565 6_565 ?
C19D C18D C52D 68.2(11) . 6_565 ?
C33D C18D C52D 56.2(10) . 6_565 ?
C24D C18D C52D 161.6(16) . 6_565 ?
C60D C18D C52D 42.6(8) 6_565 6_565 ?
C61D C18D C52D 81.6(11) 6_565 6_565 ?
C78D C18D C52D 153.3(14) 6_565 6_565 ?
C80D C18D C52D 120.5(11) 6_565 6_565 ?
C62D C18D C53D 101.4(19) 6_565 6_565 ?
C63D C18D C53D 138(2) 6_565 6_565 ?
C19D C18D C53D 32.2(10) . 6_565 ?
C33D C18D C53D 92.5(11) . 6_565 ?
C24D C18D C53D 147.5(13) . 6_565 ?
C60D C18D C53D 78.8(11) 6_565 6_565 ?
C61D C18D C53D 45.3(9) 6_565 6_565 ?
C78D C18D C53D 122.9(11) 6_565 6_565 ?
C80D C18D C53D 154.1(13) 6_565 6_565 ?
C52D C18D C53D 36.3(6) 6_565 6_565 ?
C61D C19D C53D 128(4) 6_565 6_565 ?
C61D C19D C62D 81(4) 6_565 6_565 ?
C53D C19D C62D 148(2) 6_565 6_565 ?
C61D C19D C18D 118(4) 6_565 . ?
C53D C19D C18D 111.6(17) 6_565 . ?
C62D C19D C18D 37.0(12) 6_565 . ?
C61D C19D C20D 32(5) 6_565 . ?
C53D C19D C20D 123.4(16) 6_565 . ?
C62D C19D C20D 88.5(15) 6_565 . ?
C18D C19D C20D 121.6(13) . . ?
C61D C19D C30D 121(4) 6_565 . ?
C53D C19D C30D 17.7(13) 6_565 . ?
C62D C19D C30D 157.3(15) 6_565 . ?
C18D C19D C30D 120.9(13) . . ?
C20D C19D C30D 108.3(11) . . ?
C61D C19D C64D 37(4) 6_565 6_565 ?
C53D C19D C64D 108.4(16) 6_565 6_565 ?
C62D C19D C64D 103.7(16) 6_565 6_565 ?
C18D C19D C64D 136.4(15) . 6_565 ?
C20D C19D C64D 15.2(9) . 6_565 ?
C30D C19D C64D 94.0(11) . 6_565 ?
C61D C19D C52D 165(5) 6_565 6_565 ?
C53D C19D C52D 38.9(11) 6_565 6_565 ?
C62D C19D C52D 109.9(15) 6_565 6_565 ?
C18D C19D C52D 73.0(11) . 6_565 ?
C20D C19D C52D 152.9(12) . 6_565 ?
C30D C19D C52D 49.2(8) . 6_565 ?
C64D C19D C52D 141.6(14) 6_565 6_565 ?
C64D C20D C61D 105(4) 6_565 6_565 ?
C64D C20D C66D 94(4) 6_565 6_565 ?
C61D C20D C66D 160(2) 6_565 6_565 ?
C64D C20D C21D 130(4) 6_565 . ?
C61D C20D C21D 124.9(17) 6_565 . ?
C66D C20D C21D 35.3(10) 6_565 . ?
C64D C20D C19D 104(4) 6_565 . ?
C61D C20D C19D 10.6(16) 6_565 . ?
C66D C20D C19D 156.1(14) 6_565 . ?
C21D C20D C19D 124.5(13) . . ?
C64D C20D C39D 22(4) 6_565 . ?
C61D C20D C39D 111.3(16) 6_565 . ?
C66D C20D C39D 85.3(13) 6_565 . ?
C21D C20D C39D 118.2(13) . . ?
C19D C20D C39D 106.0(11) . . ?
C64D C20D C45D 24(4) 6_565 6_565 ?
C61D C20D C45D 91.5(15) 6_565 6_565 ?
C66D C20D C45D 105.0(14) 6_565 6_565 ?
C21D C20D C45D 136.6(14) . 6_565 ?
C19D C20D C45D 86.7(11) . 6_565 ?
C39D C20D C45D 19.9(8) . 6_565 ?
C64D C20D C62D 144(4) 6_565 6_565 ?
C61D C20D C62D 39.3(11) 6_565 6_565 ?
C66D C20D C62D 120.7(14) 6_565 6_565 ?
C21D C20D C62D 85.5(11) . 6_565 ?
C19D C20D C62D 40.8(9) . 6_565 ?
C39D C20D C62D 144.0(13) . 6_565 ?
C45D C20D C62D 126.5(13) 6_565 6_565 ?
C79D C21D C66D 146(4) 6_565 6_565 ?
C79D C21D C20D 146(3) 6_565 . ?
C66D C21D C20D 64.0(19) 6_565 . ?
C79D C21D C25D 31.1(18) 6_565 . ?
C66D C21D C25D 167(3) 6_565 . ?
C20D C21D C25D 115.1(14) . . ?
C79D C21D C41D 85(2) 6_565 . ?
C66D C21D C41D 61.5(18) 6_565 . ?
C20D C21D C41D 121.8(14) . . ?
C25D C21D C41D 113.6(17) . . ?
C79D C21D C78D 56.9(17) 6_565 6_565 ?
C66D C21D C78D 153(3) 6_565 6_565 ?
C20D C21D C78D 90.1(13) . 6_565 ?
C25D C21D C78D 25.9(10) . 6_565 ?
C41D C21D C78D 137.9(16) . 6_565 ?
C79D C21D C64D 156(3) 6_565 6_565 ?
C66D C21D C64D 52.7(16) 6_565 6_565 ?
C20D C21D C64D 11.3(10) . 6_565 ?
C25D C21D C64D 126.0(14) . 6_565 ?
C41D C21D C64D 111.2(13) . 6_565 ?
C78D C21D C64D 101.3(14) 6_565 6_565 ?
C22D C22D C37D 102.9(13) 6_565 6_565 ?
C22D C22D C44D 155.9(9) 6_565 . ?
C37D C22D C44D 54.9(13) 6_565 . ?
C22D C22D C81D 75.5(7) 6_565 . ?
C37D C22D C81D 158.1(17) 6_565 . ?
C44D C22D C81D 121.0(12) . . ?
C22D C22D C37D 48.1(8) 6_565 . ?
C37D C22D C37D 54.8(15) 6_565 . ?
C44D C22D C37D 109.1(12) . . ?
C81D C22D C37D 119.9(12) . . ?
C22D C22D C36D 147.7(7) 6_565 6_565 ?
C37D C22D C36D 48.6(11) 6_565 6_565 ?
C44D C22D C36D 8.4(10) . 6_565 ?
C81D C22D C36D 124.2(11) . 6_565 ?
C37D C22D C36D 101.8(11) . 6_565 ?
C22D C22D C82D 121.5(7) 6_565 6_565 ?
C37D C22D C82D 126.2(16) 6_565 6_565 ?
C44D C22D C82D 74.5(11) . 6_565 ?
C81D C22D C82D 46.9(7) . 6_565 ?
C37D C22D C82D 152.9(13) . 6_565 ?
C36D C22D C82D 79.1(9) 6_565 6_565 ?
C77D C23D C80D 107(3) 6_565 6_565 ?
C77D C23D C27D 75(2) 6_565 . ?
C80D C23D C27D 163(2) 6_565 . ?
C77D C23D C31D 153(3) 6_565 . ?
C80D C23D C31D 55.2(14) 6_565 . ?
C27D C23D C31D 116.6(18) . . ?
C77D C23D C24D 34.9(18) 6_565 . ?
C80D C23D C24D 71.7(16) 6_565 . ?
C27D C23D C24D 109.0(13) . . ?
C31D C23D C24D 123.6(14) . . ?
C77D C23D C76D 65.1(19) 6_565 6_565 ?
C80D C23D C76D 161(3) 6_565 6_565 ?
C27D C23D C76D 9.9(12) . 6_565 ?
C31D C23D C76D 125(2) . 6_565 ?
C24D C23D C76D 99.2(13) . 6_565 ?
C77D C23D C67D 151(3) 6_565 6_565 ?
C80D C23D C67D 53.8(13) 6_565 6_565 ?
C27D C23D C67D 117.4(15) . 6_565 ?
C31D C23D C67D 2.2(15) . 6_565 ?
C24D C23D C67D 121.7(13) . 6_565 ?
C76D C23D C67D 125.7(17) 6_565 6_565 ?
C77D C23D C63D 81(2) 6_565 6_565 ?
C80D C23D C63D 25.2(12) 6_565 6_565 ?
C27D C23D C63D 149.9(14) . 6_565 ?
C31D C23D C63D 78.4(11) . 6_565 ?
C24D C23D C63D 46.7(9) . 6_565 ?
C76D C23D C63D 141.6(14) 6_565 6_565 ?
C67D C23D C63D 76.7(10) 6_565 6_565 ?
C78D C24D C77D 101(2) 6_565 6_565 ?
C78D C24D C62D 77.0(19) 6_565 6_565 ?
C77D C24D C62D 170(3) 6_565 6_565 ?
C78D C24D C23D 129(2) 6_565 . ?
C77D C24D C23D 28.4(14) 6_565 . ?
C62D C24D C23D 150.8(16) 6_565 . ?
C78D C24D C25D 21.7(17) 6_565 . ?
C77D C24D C25D 80.0(16) 6_565 . ?
C62D C24D C25D 96.8(15) 6_565 . ?
C23D C24D C25D 107.6(12) . . ?
C78D C24D C80D 164(3) 6_565 6_565 ?
C77D C24D C80D 66.8(15) 6_565 6_565 ?
C62D C24D C80D 113.1(16) 6_565 6_565 ?
C23D C24D C80D 38.4(10) . 6_565 ?
C25D C24D C80D 143.1(15) . 6_565 ?
C78D C24D C63D 140(2) 6_565 6_565 ?
C77D C24D C63D 116(2) 6_565 6_565 ?
C62D C24D C63D 63.6(13) 6_565 6_565 ?
C23D C24D C63D 88.0(13) . 6_565 ?
C25D C24D C63D 153.6(13) . 6_565 ?
C80D C24D C63D 49.7(10) 6_565 6_565 ?
C78D C24D C18D 106(2) 6_565 . ?
C77D C24D C18D 144(2) 6_565 . ?
C62D C24D C18D 32.4(11) 6_565 . ?
C23D C24D C18D 118.3(12) . . ?
C25D C24D C18D 122.8(12) . . ?
C80D C24D C18D 81.3(12) 6_565 . ?
C63D C24D C18D 33.0(10) 6_565 . ?
C78D C25D C79D 123(3) 6_565 6_565 ?
C78D C25D C21D 97(2) 6_565 . ?
C79D C25D C21D 26.4(16) 6_565 . ?
C78D C25D C26D 133(2) 6_565 . ?
C79D C25D C26D 103(2) 6_565 . ?
C21D C25D C26D 127.1(17) . . ?
C78D C25D C24D 25.0(18) 6_565 . ?
C79D C25D C24D 144(2) 6_565 . ?
C21D C25D C24D 118.0(14) . . ?
C26D C25D C24D 108.1(12) . . ?
C78D C25D C77D 59.6(18) 6_565 6_565 ?
C79D C25D C77D 165(3) 6_565 6_565 ?
C21D C25D C77D 149.5(16) . 6_565 ?
C26D C25D C77D 73.3(12) . 6_565 ?
C24D C25D C77D 35.1(9) . 6_565 ?
C78D C25D C74D 169(3) 6_565 6_565 ?
C79D C25D C74D 56.2(16) 6_565 6_565 ?
C21D C25D C74D 81.2(13) . 6_565 ?
C26D C25D C74D 46.6(11) . 6_565 ?
C24D C25D C74D 149.9(14) . 6_565 ?
C77D C25D C74D 118.3(14) 6_565 6_565 ?
C78D C25D C62D 16.5(19) 6_565 6_565 ?
C79D C25D C62D 108.4(19) 6_565 6_565 ?
C21D C25D C62D 82.1(11) . 6_565 ?
C26D C25D C62D 142.2(13) . 6_565 ?
C24D C25D C62D 36.4(8) . 6_565 ?
C77D C25D C62D 71.1(10) 6_565 6_565 ?
C74D C25D C62D 154.9(14) 6_565 6_565 ?
C73D C26D C76D 87(2) 6_565 6_565 ?
C73D C26D C74D 85(2) 6_565 6_565 ?
C76D C26D C74D 163(2) 6_565 6_565 ?
C73D C26D C25D 160(3) 6_565 . ?
C76D C26D C25D 107.0(16) 6_565 . ?
C74D C26D C25D 77.8(15) 6_565 . ?
C73D C26D C27D 88(2) 6_565 . ?
C76D C26D C27D 1.6(18) 6_565 . ?
C74D C26D C27D 162.1(18) 6_565 . ?
C25D C26D C27D 106.4(13) . . ?
C73D C26D C35D 43.7(18) 6_565 . ?
C76D C26D C35D 128(2) 6_565 . ?
C74D C26D C35D 41.4(11) 6_565 . ?
C25D C26D C35D 117.4(16) . . ?
C27D C26D C35D 127.3(17) . . ?
C73D C26D C77D 136(3) 6_565 6_565 ?
C76D C26D C77D 50.1(11) 6_565 6_565 ?
C74D C26D C77D 132.5(17) 6_565 6_565 ?
C25D C26D C77D 57.0(10) . 6_565 ?
C27D C26D C77D 49.5(10) . 6_565 ?
C35D C26D C77D 155.9(15) . 6_565 ?
C73D C26D C79D 134(3) 6_565 6_565 ?
C76D C26D C79D 133.3(17) 6_565 6_565 ?
C74D C26D C79D 50.1(11) 6_565 6_565 ?
C25D C26D C79D 27.6(10) . 6_565 ?
C27D C26D C79D 132.4(13) . 6_565 ?
C35D C26D C79D 90.4(13) . 6_565 ?
C77D C26D C79D 83.9(11) 6_565 6_565 ?
C73D C26D C78D 166(3) 6_565 6_565 ?
C76D C26D C78D 91.5(14) 6_565 6_565 ?
C74D C26D C78D 92.8(14) 6_565 6_565 ?
C25D C26D C78D 15.6(8) . 6_565 ?
C27D C26D C78D 90.9(11) . 6_565 ?
C35D C26D C78D 131.0(15) . 6_565 ?
C77D C26D C78D 41.4(7) 6_565 6_565 ?
C79D C26D C78D 42.9(7) 6_565 6_565 ?
C76D C27D C75D 138(9) 6_565 6_565 ?
C76D C27D C23D 112(6) 6_565 . ?
C75D C27D C23D 102(2) 6_565 . ?
C76D C27D C77D 80(6) 6_565 6_565 ?
C75D C27D C77D 131(2) 6_565 6_565 ?
C23D C27D C77D 31.7(10) . 6_565 ?
C76D C27D C26D 7(8) 6_565 . ?
C75D C27D C26D 136(2) 6_565 . ?
C23D C27D C26D 108.8(13) . . ?
C77D C27D C26D 77.5(13) 6_565 . ?
C76D C27D C11D 109(8) 6_565 . ?
C75D C27D C11D 30.5(15) 6_565 . ?
C23D C27D C11D 131(2) . . ?
C77D C27D C11D 153(2) 6_565 . ?
C26D C27D C11D 108(2) . . ?
C76D C27D C73D 29(6) 6_565 6_565 ?
C75D C27D C73D 110(2) 6_565 6_565 ?
C23D C27D C73D 136.1(15) . 6_565 ?
C77D C27D C73D 105.8(16) 6_565 6_565 ?
C26D C27D C73D 28.7(10) . 6_565 ?
C11D C27D C73D 80.4(18) . 6_565 ?
C52D C28D C57D 80.1(15) 6_565 6_565 ?
C52D C28D C59D 153(2) 6_565 6_565 ?
C57D C28D C59D 74.0(15) 6_565 6_565 ?
C52D C28D C60D 71.2(15) 6_565 6_565 ?
C57D C28D C60D 150(2) 6_565 6_565 ?
C59D C28D C60D 132.5(18) 6_565 6_565 ?
C52D C28D C58D 134.3(19) 6_565 6_565 ?
C57D C28D C58D 142.8(18) 6_565 6_565 ?
C59D C28D C58D 69.5(12) 6_565 6_565 ?
C60D C28D C58D 63.5(12) 6_565 6_565 ?
C52D C28D C15D 164.5(17) 6_565 . ?
C57D C28D C15D 91.7(14) 6_565 . ?
C59D C28D C15D 18.3(10) 6_565 . ?
C60D C28D C15D 114.2(15) 6_565 . ?
C58D C28D C15D 51.4(11) 6_565 . ?
C52D C28D C29D 45.1(12) 6_565 . ?
C57D C28D C29D 35.7(11) 6_565 . ?
C59D C28D C29D 108.0(15) 6_565 . ?
C60D C28D C29D 114.6(15) 6_565 . ?
C58D C28D C29D 162.4(17) 6_565 . ?
C15D C28D C29D 124.0(12) . . ?
C52D C28D C33D 79.3(15) 6_565 . ?
C57D C28D C33D 156.0(16) 6_565 . ?
C59D C28D C33D 123.7(14) 6_565 . ?
C60D C28D C33D 9.1(13) 6_565 . ?
C58D C28D C33D 55.1(11) 6_565 . ?
C15D C28D C33D 105.3(11) . . ?
C29D C28D C33D 121.4(12) . . ?
C57D C29D C52D 95.3(19) 6_565 6_565 ?
C57D C29D C30D 166(2) 6_565 . ?
C52D C29D C30D 73.5(14) 6_565 . ?
C57D C29D C56D 71.2(16) 6_565 . ?
C52D C29D C56D 161.8(18) 6_565 . ?
C30D C29D C56D 117.8(12) . . ?
C57D C29D C28D 48.9(14) 6_565 . ?
C52D C29D C28D 47.4(12) 6_565 . ?
C30D C29D C28D 118.5(13) . . ?
C56D C29D C28D 116.3(12) . . ?
C57D C29D C53D 148(2) 6_565 6_565 ?
C52D C29D C53D 52.9(12) 6_565 6_565 ?
C30D C29D C53D 21.5(10) . 6_565 ?
C56D C29D C53D 139.3(14) . 6_565 ?
C28D C29D C53D 99.6(12) . 6_565 ?
C57D C29D C54D 163(2) 6_565 6_565 ?
C52D C29D C54D 98.9(15) 6_565 6_565 ?
C30D C29D C54D 25.4(9) . 6_565 ?
C56D C29D C54D 92.8(10) . 6_565 ?
C28D C29D C54D 142.0(12) . 6_565 ?
C53D C29D C54D 46.7(8) 6_565 6_565 ?
C57D C29D C55D 119.6(18) 6_565 6_565 ?
C52D C29D C55D 141.2(17) 6_565 6_565 ?
C30D C29D C55D 69.2(10) . 6_565 ?
C56D C29D C55D 48.7(7) . 6_565 ?
C28D C29D C55D 154.5(12) . 6_565 ?
C53D C29D C55D 90.7(11) 6_565 6_565 ?
C54D C29D C55D 44.1(7) 6_565 6_565 ?
C53D C30D C54D 151(4) 6_565 6_565 ?
C53D C30D C29D 96(3) 6_565 . ?
C54D C30D C29D 111(2) 6_565 . ?
C53D C30D C40D 137(3) 6_565 . ?
C54D C30D C40D 21.9(17) 6_565 . ?
C29D C30D C40D 126.5(13) . . ?
C53D C30D C52D 55(2) 6_565 6_565 ?
C54D C30D C52D 153(2) 6_565 6_565 ?
C29D C30D C52D 42.7(10) . 6_565 ?
C40D C30D C52D 161.4(12) . 6_565 ?
C53D C30D C19D 38(3) 6_565 . ?
C54D C30D C19D 127(2) 6_565 . ?
C29D C30D C19D 119.1(12) . . ?
C40D C30D C19D 105.5(11) . . ?
C52D C30D C19D 77.9(11) 6_565 . ?
C53D C30D C61D 44(2) 6_565 6_565 ?
C54D C30D C61D 117(2) 6_565 6_565 ?
C29D C30D C61D 130.2(13) . 6_565 ?
C40D C30D C61D 96.2(12) . 6_565 ?
C52D C30D C61D 88.7(12) 6_565 6_565 ?
C19D C30D C61D 11.1(9) . 6_565 ?
C53D C30D C45D 115(3) 6_565 6_565 ?
C54D C30D C45D 43.1(15) 6_565 6_565 ?
C29D C30D C45D 146.3(13) . 6_565 ?
C40D C30D C45D 22.3(8) . 6_565 ?
C52D C30D C45D 156.4(15) 6_565 6_565 ?
C19D C30D C45D 83.6(10) . 6_565 ?
C61D C30D C45D 73.9(10) 6_565 6_565 ?
C53D C30D C55D 164(3) 6_565 6_565 ?
C54D C30D C55D 42.9(15) 6_565 6_565 ?
C29D C30D C55D 68.5(9) . 6_565 ?
C40D C30D C55D 58.7(9) . 6_565 ?
C52D C30D C55D 110.4(12) 6_565 6_565 ?
C19D C30D C55D 153.4(10) . 6_565 ?
C61D C30D C55D 150.1(13) 6_565 6_565 ?
C45D C30D C55D 80.6(9) 6_565 6_565 ?
C67D C31D C80D 131(4) 6_565 6_565 ?
C67D C31D C23D 170(7) 6_565 . ?
C80D C31D C23D 42.3(13) 6_565 . ?
C67D C31D C72D 88(4) 6_565 6_565 ?
C80D C31D C72D 137(2) 6_565 6_565 ?
C23D C31D C72D 96.6(18) . 6_565 ?
C67D C31D C34D 61(4) 6_565 . ?
C80D C31D C34D 161(3) 6_565 . ?
C23D C31D C34D 123(2) . . ?
C72D C31D C34D 27.0(12) 6_565 . ?
C67D C31D C32D 57(4) 6_565 . ?
C80D C31D C32D 74.2(15) 6_565 . ?
C23D C31D C32D 115.4(14) . . ?
C72D C31D C32D 138.4(18) 6_565 . ?
C34D C31D C32D 114.1(14) . . ?
C67D C31D C68D 23(4) 6_565 6_565 ?
C80D C31D C68D 109.4(17) 6_565 6_565 ?
C23D C31D C68D 147.3(17) . 6_565 ?
C72D C31D C68D 104.2(14) 6_565 6_565 ?
C34D C31D C68D 78.5(11) . 6_565 ?
C32D C31D C68D 35.9(8) . 6_565 ?
C68D C32D C58D 78.3(15) 6_565 6_565 ?
C68D C32D C67D 74.1(14) 6_565 6_565 ?
C58D C32D C67D 150.3(19) 6_565 6_565 ?
C68D C32D C33D 138.8(18) 6_565 . ?
C58D C32D C33D 63.5(12) 6_565 . ?
C67D C32D C33D 137.5(16) 6_565 . ?
C68D C32D C31D 89.9(15) 6_565 . ?
C58D C32D C31D 161(2) 6_565 . ?
C67D C32D C31D 16.3(11) 6_565 . ?
C33D C32D C31D 121.7(14) . . ?
C68D C32D C14D 31.0(11) 6_565 . ?
C58D C32D C14D 47.4(11) 6_565 . ?
C67D C32D C14D 104.5(14) 6_565 . ?
C33D C32D C14D 109.2(12) . . ?
C31D C32D C14D 119.6(13) . . ?
C68D C32D C80D 133.1(17) 6_565 6_565 ?
C58D C32D C80D 141.2(17) 6_565 6_565 ?
C67D C32D C80D 60.6(11) 6_565 6_565 ?
C33D C32D C80D 78.9(12) . 6_565 ?
C31D C32D C80D 44.3(9) . 6_565 ?
C14D C32D C80D 157.2(13) . 6_565 ?
C68D C32D C60D 131.1(18) 6_565 6_565 ?
C58D C32D C60D 55.3(11) 6_565 6_565 ?
C67D C32D C60D 144.5(18) 6_565 6_565 ?
C33D C32D C60D 8.2(10) . 6_565 ?
C31D C32D C60D 129.2(14) . 6_565 ?
C14D C32D C60D 101.2(12) . 6_565 ?
C80D C32D C60D 86.9(11) 6_565 6_565 ?
C68D C32D C63D 162(2) 6_565 6_565 ?
C58D C32D C63D 99.9(14) 6_565 6_565 ?
C67D C32D C63D 103.0(14) 6_565 6_565 ?
C33D C32D C63D 36.4(10) . 6_565 ?
C31D C32D C63D 86.7(11) . 6_565 ?
C14D C32D C63D 143.6(13) . 6_565 ?
C80D C32D C63D 42.7(8) 6_565 6_565 ?
C60D C32D C63D 44.6(8) 6_565 6_565 ?
C60D C33D C63D 124(5) 6_565 6_565 ?
C60D C33D C32D 140(4) 6_565 . ?
C63D C33D C32D 95.4(17) 6_565 . ?
C60D C33D C58D 87(4) 6_565 6_565 ?
C63D C33D C58D 148(2) 6_565 6_565 ?
C32D C33D C58D 53.0(11) . 6_565 ?
C60D C33D C18D 91(4) 6_565 . ?
C63D C33D C18D 35.2(13) 6_565 . ?
C32D C33D C18D 125.8(14) . . ?
C58D C33D C18D 162(2) 6_565 . ?
C60D C33D C28D 31(4) 6_565 . ?
C63D C33D C28D 150.9(18) 6_565 . ?
C32D C33D C28D 109.9(12) . . ?
C58D C33D C28D 58.0(10) 6_565 . ?
C18D C33D C28D 115.6(13) . . ?
C60D C33D C52D 17(4) 6_565 6_565 ?
C63D C33D C52D 112.1(17) 6_565 6_565 ?
C32D C33D C52D 147.5(15) . 6_565 ?
C58D C33D C52D 97.5(14) 6_565 6_565 ?
C18D C33D C52D 77.4(11) . 6_565 ?
C28D C33D C52D 39.6(9) . 6_565 ?
C60D C33D C80D 161(5) 6_565 6_565 ?
C63D C33D C80D 38.5(12) 6_565 6_565 ?
C32D C33D C80D 57.4(10) . 6_565 ?
C58D C33D C80D 109.8(14) 6_565 6_565 ?
C18D C33D C80D 69.5(10) . 6_565 ?
C28D C33D C80D 157.3(14) . 6_565 ?
C52D C33D C80D 144.1(14) 6_565 6_565 ?
C72D C34D C71D 100(3) 6_565 6_565 ?
C72D C34D C67D 93(3) 6_565 6_565 ?
C71D C34D C67D 152(2) 6_565 6_565 ?
C72D C34D C31D 75(2) 6_565 . ?
C71D C34D C31D 156(2) 6_565 . ?
C67D C34D C31D 17.2(12) 6_565 . ?
C72D C34D C70D 148(3) 6_565 . ?
C71D C34D C70D 50.2(11) 6_565 . ?
C67D C34D C70D 109.4(16) 6_565 . ?
C31D C34D C70D 125.1(14) . . ?
C72D C34D C13D 42(2) 6_565 . ?
C71D C34D C13D 58.0(11) 6_565 . ?
C67D C34D C13D 132.0(17) 6_565 . ?
C31D C34D C13D 115.6(17) . . ?
C70D C34D C13D 107.5(12) . . ?
C72D C34D C75D 8(2) 6_565 6_565 ?
C71D C34D C75D 93.0(14) 6_565 6_565 ?
C67D C34D C75D 97.5(14) 6_565 6_565 ?
C31D C34D C75D 80.5(13) . 6_565 ?
C70D C34D C75D 139.6(13) . 6_565 ?
C13D C34D C75D 35.8(9) . 6_565 ?
C74D C35D C73D 82.5(19) 6_565 6_565 ?
C74D C35D C10D 167(2) 6_565 . ?
C73D C35D C10D 92.0(18) 6_565 . ?
C74D C35D C2D 75.5(15) 6_565 6_565 ?
C73D C35D C2D 157(2) 6_565 6_565 ?
C10D C35D C2D 108.0(17) . 6_565 ?
C74D C35D C17D 62.4(15) 6_565 . ?
C73D C35D C17D 144(2) 6_565 . ?
C10D C35D C17D 119.9(16) . . ?
C2D C35D C17D 13.4(12) 6_565 . ?
C74D C35D C26D 53.8(15) 6_565 . ?
C73D C35D C26D 29.0(12) 6_565 . ?
C10D C35D C26D 119.0(17) . . ?
C2D C35D C26D 128.1(17) 6_565 . ?
C17D C35D C26D 114.6(16) . . ?
C74D C35D C48D 138(2) 6_565 6_565 ?
C73D C35D C48D 58.7(12) 6_565 6_565 ?
C10D C35D C48D 33.5(11) . 6_565 ?
C2D C35D C48D 139.4(17) 6_565 6_565 ?
C17D C35D C48D 148.5(15) . 6_565 ?
C26D C35D C48D 85.7(13) . 6_565 ?
C74D C35D C3D 122.8(17) 6_565 6_565 ?
C73D C35D C3D 148.6(18) 6_565 6_565 ?
C10D C35D C3D 59.0(12) . 6_565 ?
C2D C35D C3D 49.0(10) 6_565 6_565 ?
C17D C35D C3D 61.1(11) . 6_565 ?
C26D C35D C3D 159.1(13) . 6_565 ?
C48D C35D C3D 91.1(12) 6_565 6_565 ?
C74D C35D C49D 158.0(19) 6_565 6_565 ?
C73D C35D C49D 105.1(16) 6_565 6_565 ?
C10D C35D C49D 15.8(10) . 6_565 ?
C2D C35D C49D 93.3(13) 6_565 6_565 ?
C17D C35D C49D 104.6(13) . 6_565 ?
C26D C35D C49D 129.4(14) . 6_565 ?
C48D C35D C49D 46.7(8) 6_565 6_565 ?
C3D C35D C49D 44.5(7) 6_565 6_565 ?
C44D C36D C43D 103(3) 6_565 6_565 ?
C44D C36D C65D 86(2) 6_565 6_565 ?
C43D C36D C65D 162(2) 6_565 6_565 ?
C44D C36D C39D 163(3) 6_565 . ?
C43D C36D C39D 62.3(13) 6_565 . ?
C65D C36D C39D 105.6(15) 6_565 . ?
C44D C36D C38D 68(2) 6_565 . ?
C43D C36D C38D 161(2) 6_565 . ?
C65D C36D C38D 18.4(11) 6_565 . ?
C39D C36D C38D 123.1(14) . . ?
C44D C36D C37D 50(2) 6_565 . ?
C43D C36D C37D 54.2(12) 6_565 . ?
C65D C36D C37D 130.4(16) 6_565 . ?
C39D C36D C37D 114.5(14) . . ?
C38D C36D C37D 112.8(13) . . ?
C44D C36D C45D 147(3) 6_565 6_565 ?
C43D C36D C45D 45.2(10) 6_565 6_565 ?
C65D C36D C45D 122.1(15) 6_565 6_565 ?
C39D C36D C45D 17.1(9) . 6_565 ?
C38D C36D C45D 138.7(14) . 6_565 ?
C37D C36D C45D 98.0(12) . 6_565 ?
C44D C36D C22D 19(2) 6_565 6_565 ?
C43D C36D C22D 88.1(14) 6_565 6_565 ?
C65D C36D C22D 97.2(12) 6_565 6_565 ?
C39D C36D C22D 144.3(15) . 6_565 ?
C38D C36D C22D 79.1(10) . 6_565 ?
C37D C36D C22D 34.1(8) . 6_565 ?
C45D C36D C22D 129.8(13) 6_565 6_565 ?
C22D C37D C44D 74.8(14) 6_565 6_565 ?
C22D C37D C37D 77.1(13) 6_565 6_565 ?
C44D C37D C37D 150.0(12) 6_565 6_565 ?
C22D C37D C43D 147.6(19) 6_565 6_565 ?
C44D C37D C43D 74.2(14) 6_565 6_565 ?
C37D C37D C43D 130.7(11) 6_565 6_565 ?
C22D C37D C42D 139.5(18) 6_565 . ?
C44D C37D C42D 141.2(16) 6_565 . ?
C37D C37D C42D 63.3(7) 6_565 . ?
C43D C37D C42D 68.0(11) 6_565 . ?
C22D C37D C22D 28.9(15) 6_565 . ?
C44D C37D C22D 103.3(16) 6_565 . ?
C37D C37D C22D 48.1(8) 6_565 . ?
C43D C37D C22D 165.5(18) 6_565 . ?
C42D C37D C22D 111.0(11) . . ?
C22D C37D C36D 97.3(15) 6_565 . ?
C44D C37D C36D 23.6(12) 6_565 . ?
C37D C37D C36D 162.0(10) 6_565 . ?
C43D C37D C36D 50.9(11) 6_565 . ?
C42D C37D C36D 117.6(12) . . ?
C22D C37D C36D 124.7(12) . . ?
C65D C38D C1D 112(4) 6_565 6_565 ?
C65D C38D C44D 97(3) 6_565 6_565 ?
C1D C38D C44D 145(2) 6_565 6_565 ?
C65D C38D C82D 158(4) 6_565 . ?
C1D C38D C82D 47.5(11) 6_565 . ?
C44D C38D C82D 99.3(15) 6_565 . ?
C65D C38D C36D 72(3) 6_565 . ?
C1D C38D C36D 159(2) 6_565 . ?
C44D C38D C36D 25.5(11) 6_565 . ?
C82D C38D C36D 122.9(14) . . ?
C65D C38D C41D 50(3) 6_565 . ?
C1D C38D C41D 62.7(12) 6_565 . ?
C44D C38D C41D 141.5(16) 6_565 . ?
C82D C38D C41D 109.1(12) . . ?
C36D C38D C41D 117.3(13) . . ?
C65D C38D C66D 11(4) 6_565 6_565 ?
C1D C38D C66D 104.5(14) 6_565 6_565 ?
C44D C38D C66D 101.5(14) 6_565 6_565 ?
C82D C38D C66D 147.1(14) . 6_565 ?
C36D C38D C66D 76.2(10) . 6_565 ?
C41D C38D C66D 42.3(8) . 6_565 ?
C45D C39D C64D 109(3) 6_565 6_565 ?
C45D C39D C43D 74(2) 6_565 6_565 ?
C64D C39D C43D 170(2) 6_565 6_565 ?
C45D C39D C36D 125(2) 6_565 . ?
C64D C39D C36D 124.6(18) 6_565 . ?
C43D C39D C36D 51.0(11) 6_565 . ?
C45D C39D C40D 13(3) 6_565 . ?
C64D C39D C40D 106.8(16) 6_565 . ?
C43D C39D C40D 74.5(12) 6_565 . ?
C36D C39D C40D 124.2(13) . . ?
C45D C39D C20D 112(2) 6_565 . ?
C64D C39D C20D 8.7(16) 6_565 . ?
C43D C39D C20D 161.3(15) 6_565 . ?
C36D C39D C20D 119.9(13) . . ?
C40D C39D C20D 107.8(11) . . ?
C45D C39D C66D 154(3) 6_565 6_565 ?
C64D C39D C66D 47.1(12) 6_565 6_565 ?
C43D C39D C66D 127.2(14) 6_565 6_565 ?
C36D C39D C66D 77.5(11) . 6_565 ?
C40D C39D C66D 146.7(13) . 6_565 ?
C20D C39D C66D 43.0(9) . 6_565 ?
C45D C39D C44D 121(2) 6_565 6_565 ?
C64D C39D C44D 128.3(17) 6_565 6_565 ?
C43D C39D C44D 46.7(9) 6_565 6_565 ?
C36D C39D C44D 5.1(10) . 6_565 ?
C40D C39D C44D 119.2(11) . 6_565 ?
C20D C39D C44D 123.0(11) . 6_565 ?
C66D C39D C44D 81.2(9) 6_565 6_565 ?
C45D C39D C54D 20(2) 6_565 6_565 ?
C64D C39D C54D 93.7(15) 6_565 6_565 ?
C43D C39D C54D 87.4(12) 6_565 6_565 ?
C36D C39D C54D 136.0(14) . 6_565 ?
C40D C39D C54D 13.1(8) . 6_565 ?
C20D C39D C54D 94.8(10) . 6_565 ?
C66D C39D C54D 135.2(12) 6_565 6_565 ?
C44D C39D C54D 130.9(12) 6_565 6_565 ?
C54D C40D C45D 140(3) 6_565 6_565 ?
C54D C40D C30D 27(2) 6_565 . ?
C45D C40D C30D 116(2) 6_565 . ?
C54D C40D C7D 97(2) 6_565 . ?
C45D C40D C7D 123(2) 6_565 . ?
C30D C40D C7D 117.1(12) . . ?
C54D C40D C39D 138(3) 6_565 . ?
C45D C40D C39D 11(2) 6_565 . ?
C30D C40D C39D 112.4(12) . . ?
C7D C40D C39D 121.5(12) . . ?
C54D C40D C55D 55.4(19) 6_565 6_565 ?
C45D C40D C55D 163(2) 6_565 6_565 ?
C30D C40D C55D 75.8(10) . 6_565 ?
C7D C40D C55D 42.2(8) . 6_565 ?
C39D C40D C55D 156.2(11) . 6_565 ?
C54D C40D C43D 168(3) 6_565 6_565 ?
C45D C40D C43D 50.6(16) 6_565 6_565 ?
C30D C40D C43D 155.2(13) . 6_565 ?
C7D C40D C43D 72.4(10) . 6_565 ?
C39D C40D C43D 50.2(9) . 6_565 ?
C55D C40D C43D 113.6(12) 6_565 6_565 ?
C54D C40D C53D 37.2(19) 6_565 6_565 ?
C45D C40D C53D 104(2) 6_565 6_565 ?
C30D C40D C53D 12.0(9) . 6_565 ?
C7D C40D C53D 129.1(13) . 6_565 ?
C39D C40D C53D 101.4(11) . 6_565 ?
C55D C40D C53D 87.8(10) 6_565 6_565 ?
C43D C40D C53D 148.5(14) 6_565 6_565 ?
C65D C41D C66D 71.0(13) 6_565 6_565 ?
C65D C41D C17D 122.5(16) 6_565 . ?
C66D C41D C17D 156.3(15) 6_565 . ?
C65D C41D C1D 67.4(13) 6_565 6_565 ?
C66D C41D C1D 137.2(17) 6_565 6_565 ?
C17D C41D C1D 56.2(10) . 6_565 ?
C65D C41D C21D 104.6(15) 6_565 . ?
C66D C41D C21D 34.7(10) 6_565 . ?
C17D C41D C21D 124.6(15) . . ?
C1D C41D C21D 160.3(16) 6_565 . ?
C65D C41D C38D 16.2(12) 6_565 . ?
C66D C41D C38D 86.9(14) 6_565 . ?
C17D C41D C38D 106.4(12) . . ?
C1D C41D C38D 51.2(10) 6_565 . ?
C21D C41D C38D 119.6(13) . . ?
C65D C41D C79D 131.8(17) 6_565 6_565 ?
C66D C41D C79D 63.2(11) 6_565 6_565 ?
C17D C41D C79D 96.9(13) . 6_565 ?
C1D C41D C79D 149.2(16) 6_565 6_565 ?
C21D C41D C79D 28.5(10) . 6_565 ?
C38D C41D C79D 144.8(13) . 6_565 ?
C65D C41D C2D 120.0(16) 6_565 6_565 ?
C66D C41D C2D 158.8(16) 6_565 6_565 ?
C17D C41D C2D 2.9(10) . 6_565 ?
C1D C41D C2D 53.4(9) 6_565 6_565 ?
C21D C41D C2D 127.5(15) . 6_565 ?
C38D C41D C2D 103.9(12) . 6_565 ?
C79D C41D C2D 99.9(12) 6_565 6_565 ?
C65D C41D C74D 158.8(19) 6_565 6_565 ?
C66D C41D C74D 112.1(14) 6_565 6_565 ?
C17D C41D C74D 47.8(11) . 6_565 ?
C1D C41D C74D 103.3(13) 6_565 6_565 ?
C21D C41D C74D 77.7(12) . 6_565 ?
C38D C41D C74D 148.4(13) . 6_565 ?
C79D C41D C74D 49.4(8) 6_565 6_565 ?
C2D C41D C74D 50.7(8) 6_565 6_565 ?
C37D C42D C37D 53.3(13) . 6_565 ?
C37D C42D C7D 130.8(9) . . ?
C37D C42D C7D 158.3(12) 6_565 . ?
C37D C42D C7D 158.3(12) . 6_565 ?
C37D C42D C7D 130.8(9) 6_565 6_565 ?
C7D C42D C7D 35.8(12) . 6_565 ?
C37D C42D C43D 105.2(11) . . ?
C37D C42D C43D 52.3(9) 6_565 . ?
C7D C42D C43D 115.5(10) . . ?
C7D C42D C43D 80.4(9) 6_565 . ?
C37D C42D C43D 52.3(9) . 6_565 ?
C37D C42D C43D 105.2(11) 6_565 6_565 ?
C7D C42D C43D 80.4(9) . 6_565 ?
C7D C42D C43D 115.5(10) 6_565 6_565 ?
C43D C42D C43D 153.7(15) . 6_565 ?
C36D C43D C37D 74.9(13) 6_565 6_565 ?
C36D C43D C45D 95.9(15) 6_565 . ?
C37D C43D C45D 161.1(19) 6_565 . ?
C36D C43D C39D 66.7(12) 6_565 6_565 ?
C37D C43D C39D 138.3(17) 6_565 6_565 ?
C45D C43D C39D 29.2(10) . 6_565 ?
C36D C43D C42D 132.8(17) 6_565 . ?
C37D C43D C42D 59.7(11) 6_565 . ?
C45D C43D C42D 123.0(13) . . ?
C39D C43D C42D 146.7(14) 6_565 . ?
C36D C43D C44D 24.4(12) 6_565 . ?
C37D C43D C44D 50.8(11) 6_565 . ?
C45D C43D C44D 120.0(13) . . ?
C39D C43D C44D 90.8(13) 6_565 . ?
C42D C43D C44D 109.9(12) . . ?
C36D C43D C40D 120.6(15) 6_565 6_565 ?
C37D C43D C40D 148.9(17) 6_565 6_565 ?
C45D C43D C40D 27.4(10) . 6_565 ?
C39D C43D C40D 55.3(10) 6_565 6_565 ?
C42D C43D C40D 95.6(11) . 6_565 ?
C44D C43D C40D 142.6(11) . 6_565 ?
C36D C43D C7D 156.0(18) 6_565 6_565 ?
C37D C43D C7D 107.5(14) 6_565 6_565 ?
C45D C43D C7D 74.3(10) . 6_565 ?
C39D C43D C7D 101.4(12) 6_565 6_565 ?
C42D C43D C7D 49.0(8) . 6_565 ?
C44D C43D C7D 151.8(12) . 6_565 ?
C40D C43D C7D 46.9(7) 6_565 6_565 ?
C36D C44D C37D 107(3) 6_565 6_565 ?
C36D C44D C38D 87(2) 6_565 6_565 ?
C37D C44D C38D 151(2) 6_565 6_565 ?
C36D C44D C22D 152(3) 6_565 . ?
C37D C44D C22D 50.4(11) 6_565 . ?
C38D C44D C22D 107.8(15) 6_565 . ?
C36D C44D C43D 52(2) 6_565 . ?
C37D C44D C43D 55.0(11) 6_565 . ?
C38D C44D C43D 135.9(15) 6_565 . ?
C22D C44D C43D 104.8(12) . . ?
C36D C44D C65D 69(2) 6_565 . ?
C37D C44D C65D 157(2) 6_565 . ?
C38D C44D C65D 17.9(11) 6_565 . ?
C22D C44D C65D 124.6(13) . . ?
C43D C44D C65D 119.4(13) . . ?
C36D C44D C39D 12(2) 6_565 6_565 ?
C37D C44D C39D 95.9(14) 6_565 6_565 ?
C38D C44D C39D 94.7(13) 6_565 6_565 ?
C22D C44D C39D 141.0(13) . 6_565 ?
C43D C44D C39D 42.5(8) . 6_565 ?
C65D C44D C39D 77.3(11) . 6_565 ?
C39D C45D C40D 157(5) 6_565 6_565 ?
C39D C45D C43D 76(2) 6_565 . ?
C40D C45D C43D 102(2) 6_565 . ?
C39D C45D C54D 150(3) 6_565 . ?
C40D C45D C54D 18.6(16) 6_565 . ?
C43D C45D C54D 120.4(14) . . ?
C39D C45D C64D 45(2) 6_565 . ?
C40D C45D C64D 128(2) 6_565 . ?
C43D C45D C64D 120.5(14) . . ?
C54D C45D C64D 110.8(12) . . ?
C39D C45D C20D 48.1(19) 6_565 6_565 ?
C40D C45D C20D 122(2) 6_565 6_565 ?
C43D C45D C20D 121.8(14) . 6_565 ?
C54D C45D C20D 105.7(12) . 6_565 ?
C64D C45D C20D 7.2(11) . 6_565 ?
C39D C45D C36D 37.4(18) 6_565 6_565 ?
C40D C45D C36D 136(2) 6_565 6_565 ?
C43D C45D C36D 38.9(9) . 6_565 ?
C54D C45D C36D 151.3(15) . 6_565 ?
C64D C45D C36D 81.9(11) . 6_565 ?
C20D C45D C36D 84.2(10) 6_565 6_565 ?
C39D C45D C30D 127(3) 6_565 6_565 ?
C40D C45D C30D 41.5(16) 6_565 6_565 ?
C43D C45D C30D 137.9(15) . 6_565 ?
C54D C45D C30D 24.4(9) . 6_565 ?
C64D C45D C30D 86.5(11) . 6_565 ?
C20D C45D C30D 81.3(10) 6_565 6_565 ?
C36D C45D C30D 148.7(15) 6_565 6_565 ?
C39D C45D C7D 136(3) 6_565 6_565 ?
C40D C45D C7D 37.2(15) 6_565 6_565 ?
C43D C45D C7D 64.8(10) . 6_565 ?
C54D C45D C7D 55.7(9) . 6_565 ?
C64D C45D C7D 152.8(14) . 6_565 ?
C20D C45D C7D 145.7(15) 6_565 6_565 ?
C36D C45D C7D 101.2(11) 6_565 6_565 ?
C30D C45D C7D 76.9(9) 6_565 6_565 ?
C46D C46D C51D 88.0(12) 6_565 6_565 ?
C46D C46D C47D 165.0(9) 6_565 . ?
C51D C46D C47D 85.2(15) 6_565 . ?
C46D C46D C6D 71.5(7) 6_565 . ?
C51D C46D C6D 156.7(17) 6_565 . ?
C47D C46D C6D 112.0(14) . . ?
C46D C46D C51D 52.7(9) 6_565 . ?
C51D C46D C51D 35.3(15) 6_565 . ?
C47D C46D C51D 119.4(14) . . ?
C6D C46D C51D 123.2(13) . . ?
C46D C46D C12D 140.4(8) 6_565 6_565 ?
C51D C46D C12D 54.0(12) 6_565 6_565 ?
C47D C46D C12D 31.1(10) . 6_565 ?
C6D C46D C12D 141.7(13) . 6_565 ?
C51D C46D C12D 88.7(12) . 6_565 ?
C46D C46D C13D 124.1(7) 6_565 6_565 ?
C51D C46D C13D 142.6(16) 6_565 6_565 ?
C47D C46D C13D 58.9(11) . 6_565 ?
C6D C46D C13D 53.3(8) . 6_565 ?
C51D C46D C13D 163.0(12) . 6_565 ?
C12D C46D C13D 89.7(11) 6_565 6_565 ?
C11D C47D C12D 133(4) 6_565 6_565 ?
C11D C47D C48D 98(3) 6_565 . ?
C12D C47D C48D 35.3(17) 6_565 . ?
C11D C47D C46D 133(3) 6_565 . ?
C12D C47D C46D 92(2) 6_565 . ?
C48D C47D C46D 121.6(14) . . ?
C11D C47D C75D 16(3) 6_565 . ?
C12D C47D C75D 146(2) 6_565 . ?
C48D C47D C75D 110.5(12) . . ?
C46D C47D C75D 117.6(15) . . ?
C11D C47D C13D 59(3) 6_565 6_565 ?
C12D C47D C13D 164(2) 6_565 6_565 ?
C48D C47D C13D 148.5(14) . 6_565 ?
C46D C47D C13D 74.8(13) . 6_565 ?
C75D C47D C13D 43.7(10) . 6_565 ?
C11D C47D C51D 167(3) 6_565 6_565 ?
C12D C47D C51D 51.0(17) 6_565 6_565 ?
C48D C47D C51D 82.2(11) . 6_565 ?
C46D C47D C51D 41.0(9) . 6_565 ?
C75D C47D C51D 153.8(14) . 6_565 ?
C13D C47D C51D 115.1(13) 6_565 6_565 ?
C12D C48D C10D 114(3) 6_565 6_565 ?
C12D C48D C47D 36.7(17) 6_565 . ?
C10D C48D C47D 147(2) 6_565 . ?
C12D C48D C73D 145(2) 6_565 . ?
C10D C48D C73D 99.5(19) 6_565 . ?
C47D C48D C73D 108.1(12) . . ?
C12D C48D C49D 87.9(19) 6_565 . ?
C10D C48D C49D 27.4(15) 6_565 . ?
C47D C48D C49D 119.5(13) . . ?
C73D C48D C49D 123.6(13) . . ?
C12D C48D C35D 164(2) 6_565 6_565 ?
C10D C48D C35D 56.3(16) 6_565 6_565 ?
C47D C48D C35D 145.2(14) . 6_565 ?
C73D C48D C35D 43.4(10) . 6_565 ?
C49D C48D C35D 80.6(12) . 6_565 ?
C12D C48D C11D 63.4(19) 6_565 6_565 ?
C10D C48D C11D 166(2) 6_565 6_565 ?
C47D C48D C11D 27.1(12) . 6_565 ?
C73D C48D C11D 81.3(14) . 6_565 ?
C49D C48D C11D 143.8(16) . 6_565 ?
C35D C48D C11D 121.9(16) 6_565 6_565 ?
C9D C49D C10D 145(3) 6_565 6_565 ?
C9D C49D C3D 59(2) 6_565 . ?
C10D C49D C3D 86(2) 6_565 . ?
C9D C49D C48D 167(3) 6_565 . ?
C10D C49D C48D 30.9(17) 6_565 . ?
C3D C49D C48D 113.9(13) . . ?
C9D C49D C50D 63.5(19) 6_565 . ?
C10D C49D C50D 149(2) 6_565 . ?
C3D C49D C50D 119.2(16) . . ?
C48D C49D C50D 118.5(13) . . ?
C9D C49D C12D 152(3) 6_565 6_565 ?
C10D C49D C12D 61.0(17) 6_565 6_565 ?
C3D C49D C12D 143.3(15) . 6_565 ?
C48D C49D C12D 30.6(9) . 6_565 ?
C50D C49D C12D 89.2(12) . 6_565 ?
C9D C49D C51D 109(2) 6_565 6_565 ?
C10D C49D C51D 105(2) 6_565 6_565 ?
C3D C49D C51D 155.6(16) . 6_565 ?
C48D C49D C51D 73.9(10) . 6_565 ?
C50D C49D C51D 45.2(8) . 6_565 ?
C12D C49D C51D 44.0(8) 6_565 6_565 ?
C9D C49D C8D 27.4(18) 6_565 6_565 ?
C10D C49D C8D 119(2) 6_565 6_565 ?
C3D C49D C8D 33.0(11) . 6_565 ?
C48D C49D C8D 142.5(14) . 6_565 ?
C50D C49D C8D 86.5(12) . 6_565 ?
C12D C49D C8D 159.3(17) 6_565 6_565 ?
C51D C49D C8D 128.6(13) 6_565 6_565 ?
C9D C49D C35D 119(2) 6_565 6_565 ?
C10D C49D C35D 27.3(18) 6_565 6_565 ?
C3D C49D C35D 61.2(10) . 6_565 ?
C48D C49D C35D 52.7(10) . 6_565 ?
C50D C49D C35D 154.0(15) . 6_565 ?
C12D C49D C35D 82.9(12) 6_565 6_565 ?
C51D C49D C35D 122.7(11) 6_565 6_565 ?
C8D C49D C35D 92.2(11) 6_565 6_565 ?
C9D C50D C9D 92.1(18) . 6_565 ?
C9D C50D C51D 114.0(10) . . ?
C9D C50D C51D 147.2(12) 6_565 . ?
C9D C50D C51D 147.2(12) . 6_565 ?
C9D C50D C51D 114.0(10) 6_565 6_565 ?
C51D C50D C51D 35.1(13) . 6_565 ?
C9D C50D C49D 28.6(10) . 6_565 ?
C9D C50D C49D 119.4(15) 6_565 6_565 ?
C51D C50D C49D 85.4(10) . 6_565 ?
C51D C50D C49D 119.6(12) 6_565 6_565 ?
C9D C50D C49D 119.4(15) . . ?
C9D C50D C49D 28.6(10) 6_565 . ?
C51D C50D C49D 119.6(12) . . ?
C51D C50D C49D 85.4(10) 6_565 . ?
C49D C50D C49D 144.1(19) 6_565 . ?
C51D C51D C46D 92.0(12) 6_565 6_565 ?
C51D C51D C12D 167.0(8) 6_565 . ?
C46D C51D C12D 83.4(16) 6_565 . ?
C51D C51D C50D 72.5(7) 6_565 . ?
C46D C51D C50D 151.0(14) 6_565 . ?
C12D C51D C50D 106.2(11) . . ?
C51D C51D C46D 52.7(9) 6_565 . ?
C46D C51D C46D 39.3(15) 6_565 . ?
C12D C51D C46D 121.7(14) . . ?
C50D C51D C46D 120.4(12) . . ?
C51D C51D C47D 143.7(8) 6_565 6_565 ?
C46D C51D C47D 53.8(11) 6_565 6_565 ?
C12D C51D C47D 29.6(10) . 6_565 ?
C50D C51D C47D 130.9(12) . 6_565 ?
C46D C51D C47D 92.3(12) . 6_565 ?
C51D C51D C49D 120.6(8) 6_565 6_565 ?
C46D C51D C49D 132.7(15) 6_565 6_565 ?
C12D C51D C49D 56.9(10) . 6_565 ?
C50D C51D C49D 49.4(7) . 6_565 ?
C46D C51D C49D 149.6(11) . 6_565 ?
C47D C51D C49D 83.5(10) 6_565 6_565 ?
C29D C52D C28D 87.4(17) 6_565 6_565 ?
C29D C52D C53D 85.0(16) 6_565 . ?
C28D C52D C53D 166(2) 6_565 . ?
C29D C52D C60D 142.3(18) 6_565 . ?
C28D C52D C60D 58.3(13) 6_565 . ?
C53D C52D C60D 124.6(15) . . ?
C29D C52D C57D 37.4(12) 6_565 . ?
C28D C52D C57D 50.9(12) 6_565 . ?
C53D C52D C57D 122.4(15) . . ?
C60D C52D C57D 108.7(13) . . ?
C29D C52D C30D 63.8(13) 6_565 6_565 ?
C28D C52D C30D 146.0(19) 6_565 6_565 ?
C53D C52D C30D 22.2(11) . 6_565 ?
C60D C52D C30D 139.3(15) . 6_565 ?
C57D C52D C30D 100.8(13) . 6_565 ?
C29D C52D C33D 142.8(19) 6_565 6_565 ?
C28D C52D C33D 61.1(12) 6_565 6_565 ?
C53D C52D C33D 120.8(15) . 6_565 ?
C60D C52D C33D 4.7(11) . 6_565 ?
C57D C52D C33D 111.0(13) . 6_565 ?
C30D C52D C33D 134.7(16) 6_565 6_565 ?
C29D C52D C19D 115.0(16) 6_565 6_565 ?
C28D C52D C19D 141.8(18) 6_565 6_565 ?
C53D C52D C19D 35.8(11) . 6_565 ?
C60D C52D C19D 88.9(11) . 6_565 ?
C57D C52D C19D 148.0(13) . 6_565 ?
C30D C52D C19D 52.8(9) 6_565 6_565 ?
C33D C52D C19D 85.0(10) 6_565 6_565 ?
C29D C52D C18D 145.9(19) 6_565 6_565 ?
C28D C52D C18D 106.3(15) 6_565 6_565 ?
C53D C52D C18D 74.4(12) . 6_565 ?
C60D C52D C18D 50.2(10) . 6_565 ?
C57D C52D C18D 149.4(14) . 6_565 ?
C30D C52D C18D 90.8(12) 6_565 6_565 ?
C33D C52D C18D 46.4(8) 6_565 6_565 ?
C19D C52D C18D 38.7(7) 6_565 6_565 ?
C30D C53D C19D 124(4) 6_565 6_565 ?
C30D C53D C52D 103(3) 6_565 . ?
C19D C53D C52D 105.3(18) 6_565 . ?
C30D C53D C54D 18(2) 6_565 . ?
C19D C53D C54D 117.4(18) 6_565 . ?
C52D C53D C54D 119.8(15) . . ?
C30D C53D C61D 120(3) 6_565 . ?
C19D C53D C61D 12.8(12) 6_565 . ?
C52D C53D C61D 117.8(15) . . ?
C54D C53D C61D 109.6(13) . . ?
C30D C53D C29D 62(2) 6_565 6_565 ?
C19D C53D C29D 138(2) 6_565 6_565 ?
C52D C53D C29D 42.1(10) . 6_565 ?
C54D C53D C29D 78.6(12) . 6_565 ?
C61D C53D C29D 149.5(16) . 6_565 ?
C30D C53D C40D 31(2) 6_565 6_565 ?
C19D C53D C40D 99.8(16) 6_565 6_565 ?
C52D C53D C40D 131.5(17) . 6_565 ?
C54D C53D C40D 17.7(9) . 6_565 ?
C61D C53D C40D 92.0(12) . 6_565 ?
C29D C53D C40D 93.1(12) 6_565 6_565 ?
C30D C53D C18D 137(4) 6_565 6_565 ?
C19D C53D C18D 36.2(10) 6_565 6_565 ?
C52D C53D C18D 69.3(12) . 6_565 ?
C54D C53D C18D 142.7(16) . 6_565 ?
C61D C53D C18D 48.5(9) . 6_565 ?
C29D C53D C18D 107.2(13) 6_565 6_565 ?
C40D C53D C18D 128.2(14) 6_565 6_565 ?
C40D C54D C30D 131(4) 6_565 6_565 ?
C40D C54D C53D 125(3) 6_565 . ?
C30D C54D C53D 11.6(16) 6_565 . ?
C40D C54D C45D 21.7(19) 6_565 . ?
C30D C54D C45D 113(2) 6_565 . ?
C53D C54D C45D 104.9(12) . . ?
C40D C54D C55D 101(2) 6_565 . ?
C30D C54D C55D 113(2) 6_565 . ?
C53D C54D C55D 124.2(14) . . ?
C45D C54D C55D 122.1(13) . . ?
C40D C54D C7D 58.4(19) 6_565 6_565 ?
C30D C54D C7D 146(3) 6_565 6_565 ?
C53D C54D C7D 156.6(17) . 6_565 ?
C45D C54D C7D 80.1(11) . 6_565 ?
C55D C54D C7D 42.7(8) . 6_565 ?
C40D C54D C29D 151(3) 6_565 6_565 ?
C30D C54D C29D 44.0(14) 6_565 6_565 ?
C53D C54D C29D 54.7(10) . 6_565 ?
C45D C54D C29D 148.5(14) . 6_565 ?
C55D C54D C29D 69.7(10) . 6_565 ?
C7D C54D C29D 109.7(13) 6_565 6_565 ?
C40D C54D C39D 28.5(18) 6_565 6_565 ?
C30D C54D C39D 104(2) 6_565 6_565 ?
C53D C54D C39D 96.8(11) . 6_565 ?
C45D C54D C39D 9.6(10) . 6_565 ?
C55D C54D C39D 125.7(14) . 6_565 ?
C7D C54D C39D 85.4(10) 6_565 6_565 ?
C29D C54D C39D 139.0(13) 6_565 6_565 ?
C55D C55D C7D 88.4(12) 6_565 6_565 ?
C55D C55D C54D 164.1(10) 6_565 . ?
C7D C55D C54D 80.7(14) 6_565 . ?
C55D C55D C56D 70.9(6) 6_565 . ?
C7D C55D C56D 154.1(16) 6_565 . ?
C54D C55D C56D 115.7(12) . . ?
C55D C55D C7D 51.5(7) 6_565 . ?
C7D C55D C7D 36.9(14) 6_565 . ?
C54D C55D C7D 116.9(12) . . ?
C56D C55D C7D 120.5(11) . . ?
C55D C55D C40D 142.6(7) 6_565 6_565 ?
C7D C55D C40D 57.1(11) 6_565 6_565 ?
C54D C55D C40D 23.9(9) . 6_565 ?
C56D C55D C40D 135.8(12) . 6_565 ?
C7D C55D C40D 93.0(11) . 6_565 ?
C55D C55D C29D 118.6(7) 6_565 6_565 ?
C7D C55D C29D 141.1(15) 6_565 6_565 ?
C54D C55D C29D 66.2(10) . 6_565 ?
C56D C55D C29D 49.4(6) . 6_565 ?
C7D C55D C29D 153.7(13) . 6_565 ?
C40D C55D C29D 87.5(10) 6_565 6_565 ?
C55D C55D C30D 154.6(6) 6_565 6_565 ?
C7D C55D C30D 101.9(14) 6_565 6_565 ?
C54D C55D C30D 24.2(9) . 6_565 ?
C56D C55D C30D 91.7(9) . 6_565 ?
C7D C55D C30D 134.8(11) . 6_565 ?
C40D C55D C30D 45.5(8) 6_565 6_565 ?
C29D C55D C30D 42.3(6) 6_565 6_565 ?
C57D C56D C57D 82.1(14) 6_565 . ?
C57D C56D C55D 150.4(11) 6_565 . ?
C57D C56D C55D 116.1(9) . . ?
C57D C56D C55D 116.1(9) 6_565 6_565 ?
C57D C56D C55D 150.4(11) . 6_565 ?
C55D C56D C55D 38.2(12) . 6_565 ?
C57D C56D C29D 114.9(12) 6_565 6_565 ?
C57D C56D C29D 34.5(9) . 6_565 ?
C55D C56D C29D 81.8(9) . 6_565 ?
C55D C56D C29D 118.5(11) 6_565 6_565 ?
C57D C56D C29D 34.5(9) 6_565 . ?
C57D C56D C29D 114.9(12) . . ?
C55D C56D C29D 118.5(11) . . ?
C55D C56D C29D 81.8(9) 6_565 . ?
C29D C56D C29D 142.7(14) 6_565 . ?
C29D C57D C28D 95(2) 6_565 6_565 ?
C29D C57D C59D 146(2) 6_565 . ?
C28D C57D C59D 54.6(13) 6_565 . ?
C29D C57D C52D 47.3(15) 6_565 . ?
C28D C57D C52D 49.1(12) 6_565 . ?
C59D C57D C52D 103.3(12) . . ?
C29D C57D C56D 74.3(15) 6_565 . ?
C28D C57D C56D 155.2(18) 6_565 . ?
C59D C57D C56D 124.8(13) . . ?
C52D C57D C56D 120.5(12) . . ?
C29D C57D C15D 140(2) 6_565 6_565 ?
C28D C57D C15D 50.1(10) 6_565 6_565 ?
C59D C57D C15D 6.0(11) . 6_565 ?
C52D C57D C15D 98.3(11) . 6_565 ?
C56D C57D C15D 126.6(13) . 6_565 ?
C29D C57D C57D 120.9(15) 6_565 6_565 ?
C28D C57D C57D 128.1(12) 6_565 6_565 ?
C59D C57D C57D 77.0(8) . 6_565 ?
C52D C57D C57D 154.6(9) . 6_565 ?
C56D C57D C57D 49.0(7) . 6_565 ?
C15D C57D C57D 80.0(8) 6_565 6_565 ?
C14D C58D C32D 81.1(14) 6_565 6_565 ?
C14D C58D C15D 76.8(15) 6_565 6_565 ?
C32D C58D C15D 152(2) 6_565 6_565 ?
C14D C58D C33D 141.2(19) 6_565 6_565 ?
C32D C58D C33D 63.5(13) 6_565 6_565 ?
C15D C58D C33D 129.6(18) 6_565 6_565 ?
C14D C58D C60D 154.1(17) 6_565 . ?
C32D C58D C60D 79.0(14) 6_565 . ?
C15D C58D C60D 115.7(15) 6_565 . ?
C33D C58D C60D 15.5(11) 6_565 . ?
C14D C58D C28D 138.9(19) 6_565 6_565 ?
C32D C58D C28D 128.9(18) 6_565 6_565 ?
C15D C58D C28D 64.7(12) 6_565 6_565 ?
C33D C58D C28D 66.9(12) 6_565 6_565 ?
C60D C58D C28D 51.8(11) . 6_565 ?
C14D C58D C68D 33.9(11) 6_565 . ?
C32D C58D C68D 47.2(11) 6_565 . ?
C15D C58D C68D 109.3(15) 6_565 . ?
C33D C58D C68D 109.1(14) 6_565 . ?
C60D C58D C68D 124.1(13) . . ?
C28D C58D C68D 156.2(19) 6_565 . ?
C14D C58D C59D 93.3(14) 6_565 . ?
C32D C58D C59D 160.2(18) 6_565 . ?
C15D C58D C59D 16.5(10) 6_565 . ?
C33D C58D C59D 114.5(14) 6_565 . ?
C60D C58D C59D 100.0(12) . . ?
C28D C58D C59D 48.4(11) 6_565 . ?
C68D C58D C59D 125.1(13) . . ?
C15D C59D C28D 109(4) 6_565 6_565 ?
C15D C59D C59D 90(3) 6_565 6_565 ?
C28D C59D C59D 149.0(12) 6_565 6_565 ?
C15D C59D C15D 70(3) 6_565 . ?
C28D C59D C15D 156(2) 6_565 . ?
C59D C59D C15D 19.9(9) 6_565 . ?
C15D C59D C57D 156(4) 6_565 . ?
C28D C59D C57D 51.4(11) 6_565 . ?
C59D C59D C57D 103.0(8) 6_565 . ?
C15D C59D C57D 121.5(14) . . ?
C15D C59D C58D 48(3) 6_565 . ?
C28D C59D C58D 62.1(12) 6_565 . ?
C59D C59D C58D 135.4(7) 6_565 . ?
C15D C59D C58D 116.0(13) . . ?
C57D C59D C58D 113.1(12) . . ?
C15D C59D C14D 12(3) 6_565 6_565 ?
C28D C59D C14D 97.0(14) 6_565 6_565 ?
C59D C59D C14D 100.1(7) 6_565 6_565 ?
C15D C59D C14D 80.3(11) . 6_565 ?
C57D C59D C14D 144.8(14) . 6_565 ?
C58D C59D C14D 36.2(8) . 6_565 ?
C33D C60D C28D 140(5) 6_565 6_565 ?
C33D C60D C63D 42(4) 6_565 . ?
C28D C60D C63D 164(2) 6_565 . ?
C33D C60D C52D 158(5) 6_565 . ?
C28D C60D C52D 50.5(12) 6_565 . ?
C63D C60D C52D 121.3(15) . . ?
C33D C60D C58D 77(4) 6_565 . ?
C28D C60D C58D 64.6(12) 6_565 . ?
C63D C60D C58D 119.6(14) . . ?
C52D C60D C58D 114.9(14) . . ?
C33D C60D C18D 75(4) 6_565 6_565 ?
C28D C60D C18D 134.2(19) 6_565 6_565 ?
C63D C60D C18D 34.2(10) . 6_565 ?
C52D C60D C18D 87.2(13) . 6_565 ?
C58D C60D C18D 146.8(15) . 6_565 ?
C33D C60D C32D 32(4) 6_565 6_565 ?
C28D C60D C32D 109.1(16) 6_565 6_565 ?
C63D C60D C32D 73.8(12) . 6_565 ?
C52D C60D C32D 154.5(17) . 6_565 ?
C58D C60D C32D 45.8(10) . 6_565 ?
C18D C60D C32D 104.6(13) 6_565 6_565 ?
C19D C61D C20D 137(6) 6_565 6_565 ?
C19D C61D C62D 80(4) 6_565 . ?
C20D C61D C62D 104.8(18) 6_565 . ?
C19D C61D C64D 132(5) 6_565 . ?
C20D C61D C64D 18.6(12) 6_565 . ?
C62D C61D C64D 123.3(15) . . ?
C19D C61D C53D 39(4) 6_565 . ?
C20D C61D C53D 126.9(18) 6_565 . ?
C62D C61D C53D 118.2(14) . . ?
C64D C61D C53D 110.6(13) . . ?
C19D C61D C18D 48(3) 6_565 6_565 ?
C20D C61D C18D 129(2) 6_565 6_565 ?
C62D C61D C18D 32.2(11) . 6_565 ?
C64D C61D C18D 144.1(17) . 6_565 ?
C53D C61D C18D 86.2(13) . 6_565 ?
C19D C61D C30D 48(3) 6_565 6_565 ?
C20D C61D C30D 110.9(18) 6_565 6_565 ?
C62D C61D C30D 128.0(16) . 6_565 ?
C64D C61D C30D 95.3(12) . 6_565 ?
C53D C61D C30D 16.1(9) . 6_565 ?
C18D C61D C30D 96.2(13) 6_565 6_565 ?
C18D C62D C24D 95(2) 6_565 6_565 ?
C18D C62D C19D 73(2) 6_565 6_565 ?
C24D C62D C19D 151(2) 6_565 6_565 ?
C18D C62D C61D 92(2) 6_565 . ?
C24D C62D C61D 154(2) 6_565 . ?
C19D C62D C61D 18.4(13) 6_565 . ?
C18D C62D C78D 130(3) 6_565 . ?
C24D C62D C78D 39.7(12) 6_565 . ?
C19D C62D C78D 132.5(19) 6_565 . ?
C61D C62D C78D 120.9(16) . . ?
C18D C62D C63D 30.7(16) 6_565 . ?
C24D C62D C63D 68.2(13) 6_565 . ?
C19D C62D C63D 104.1(15) 6_565 . ?
C61D C62D C63D 122.3(15) . . ?
C78D C62D C63D 107.4(13) . . ?
C18D C62D C20D 119(2) 6_565 6_565 ?
C24D C62D C20D 121.7(17) 6_565 6_565 ?
C19D C62D C20D 50.7(11) 6_565 6_565 ?
C61D C62D C20D 35.9(11) . 6_565 ?
C78D C62D C20D 85.1(12) . 6_565 ?
C63D C62D C20D 147.1(14) . 6_565 ?
C18D C62D C25D 131(3) 6_565 6_565 ?
C24D C62D C25D 46.8(11) 6_565 6_565 ?
C19D C62D C25D 123.1(17) 6_565 6_565 ?
C61D C62D C25D 112.1(14) . 6_565 ?
C78D C62D C25D 9.4(11) . 6_565 ?
C63D C62D C25D 112.8(12) . 6_565 ?
C20D C62D C25D 76.4(10) 6_565 6_565 ?
C18D C63D C33D 99(2) 6_565 6_565 ?
C18D C63D C80D 134(3) 6_565 . ?
C33D C63D C80D 109.6(18) 6_565 . ?
C18D C63D C60D 86.6(19) 6_565 . ?
C33D C63D C60D 13.4(14) 6_565 . ?
C80D C63D C60D 122.6(15) . . ?
C18D C63D C62D 29.0(16) 6_565 . ?
C33D C63D C62D 127.8(18) 6_565 . ?
C80D C63D C62D 112.6(14) . . ?
C60D C63D C62D 115.6(14) . . ?
C18D C63D C24D 74.0(18) 6_565 6_565 ?
C33D C63D C24D 153(2) 6_565 6_565 ?
C80D C63D C24D 64.5(12) . 6_565 ?
C60D C63D C24D 151.7(19) . 6_565 ?
C62D C63D C24D 48.2(10) . 6_565 ?
C18D C63D C32D 139(2) 6_565 6_565 ?
C33D C63D C32D 48.2(12) 6_565 6_565 ?
C80D C63D C32D 61.9(11) . 6_565 ?
C60D C63D C32D 61.5(11) . 6_565 ?
C62D C63D C32D 157.4(15) . 6_565 ?
C24D C63D C32D 122.8(15) 6_565 6_565 ?
C18D C63D C23D 116(2) 6_565 6_565 ?
C33D C63D C23D 125.0(18) 6_565 6_565 ?
C80D C63D C23D 19.2(9) . 6_565 ?
C60D C63D C23D 136.8(15) . 6_565 ?
C62D C63D C23D 93.3(11) . 6_565 ?
C24D C63D C23D 45.3(9) 6_565 6_565 ?
C32D C63D C23D 79.3(10) 6_565 6_565 ?
C20D C64D C39D 149(6) 6_565 6_565 ?
C20D C64D C61D 56(3) 6_565 . ?
C39D C64D C61D 128.3(19) 6_565 . ?
C20D C64D C66D 67(3) 6_565 . ?
C39D C64D C66D 98.0(17) 6_565 . ?
C61D C64D C66D 123.3(14) . . ?
C20D C64D C45D 148(5) 6_565 . ?
C39D C64D C45D 26.1(12) 6_565 . ?
C61D C64D C45D 104.0(12) . . ?
C66D C64D C45D 123.4(14) . . ?
C20D C64D C19D 61(3) 6_565 6_565 ?
C39D C64D C19D 119(2) 6_565 6_565 ?
C61D C64D C19D 10.4(12) . 6_565 ?
C66D C64D C19D 126.1(15) . 6_565 ?
C45D C64D C19D 95.8(12) . 6_565 ?
C20D C64D C21D 39(3) 6_565 6_565 ?
C39D C64D C21D 122(2) 6_565 6_565 ?
C61D C64D C21D 95.1(12) . 6_565 ?
C66D C64D C21D 28.3(9) . 6_565 ?
C45D C64D C21D 144.2(15) . 6_565 ?
C19D C64D C21D 98.8(12) 6_565 6_565 ?
C38D C65D C41D 114(4) 6_565 6_565 ?
C38D C65D C36D 90(3) 6_565 6_565 ?
C41D C65D C36D 146(2) 6_565 6_565 ?
C38D C65D C44D 65(3) 6_565 . ?
C41D C65D C44D 160(2) 6_565 . ?
C36D C65D C44D 25.0(11) 6_565 . ?
C38D C65D C66D 165(6) 6_565 . ?
C41D C65D C66D 56.0(12) 6_565 . ?
C36D C65D C66D 95.4(14) 6_565 . ?
C44D C65D C66D 120.0(14) . . ?
C38D C65D C1D 51(3) 6_565 . ?
C41D C65D C1D 62.8(12) 6_565 . ?
C36D C65D C1D 136.1(17) 6_565 . ?
C44D C65D C1D 113.5(13) . . ?
C66D C65D C1D 118.0(14) . . ?
C38D C65D C82D 17(3) 6_565 6_565 ?
C41D C65D C82D 98.0(14) 6_565 6_565 ?
C36D C65D C82D 101.6(14) 6_565 6_565 ?
C44D C65D C82D 77.7(11) . 6_565 ?
C66D C65D C82D 148.9(17) . 6_565 ?
C1D C65D C82D 36.1(8) . 6_565 ?
C21D C66D C41D 83.8(19) 6_565 6_565 ?
C21D C66D C20D 81(2) 6_565 6_565 ?
C41D C66D C20D 154(2) 6_565 6_565 ?
C21D C66D C64D 99(2) 6_565 . ?
C41D C66D C64D 159(2) 6_565 . ?
C20D C66D C64D 18.3(11) 6_565 . ?
C21D C66D C65D 135(2) 6_565 . ?
C41D C66D C65D 53.0(12) 6_565 . ?
C20D C66D C65D 131.9(17) 6_565 . ?
C64D C66D C65D 116.3(14) . . ?
C21D C66D C79D 16.1(18) 6_565 . ?
C41D C66D C79D 67.7(12) 6_565 . ?
C20D C66D C79D 95.5(13) 6_565 . ?
C64D C66D C79D 113.7(13) . . ?
C65D C66D C79D 118.9(14) . . ?
C21D C66D C39D 129(2) 6_565 6_565 ?
C41D C66D C39D 130.2(16) 6_565 6_565 ?
C20D C66D C39D 51.7(10) 6_565 6_565 ?
C64D C66D C39D 34.9(10) . 6_565 ?
C65D C66D C39D 81.4(11) . 6_565 ?
C79D C66D C39D 139.2(14) . 6_565 ?
C21D C66D C38D 132(2) 6_565 6_565 ?
C41D C66D C38D 50.9(11) 6_565 6_565 ?
C20D C66D C38D 132.0(16) 6_565 6_565 ?
C64D C66D C38D 117.2(13) . 6_565 ?
C65D C66D C38D 3.5(13) . 6_565 ?
C79D C66D C38D 116.0(12) . 6_565 ?
C39D C66D C38D 82.4(10) 6_565 6_565 ?
C31D C67D C34D 102(4) 6_565 6_565 ?
C31D C67D C32D 107(4) 6_565 6_565 ?
C34D C67D C32D 144(2) 6_565 6_565 ?
C31D C67D C68D 150(5) 6_565 . ?
C34D C67D C68D 100.0(15) 6_565 . ?
C32D C67D C68D 45.7(11) 6_565 . ?
C31D C67D C72D 75(4) 6_565 . ?
C34D C67D C72D 27.0(12) 6_565 . ?
C32D C67D C72D 158(2) 6_565 . ?
C68D C67D C72D 124.6(15) . . ?
C31D C67D C80D 36(3) 6_565 . ?
C34D C67D C80D 135.9(17) 6_565 . ?
C32D C67D C80D 70.5(12) 6_565 . ?
C68D C67D C80D 115.2(13) . . ?
C72D C67D C80D 109.5(13) . . ?
C31D C67D C23D 7(5) 6_565 6_565 ?
C34D C67D C23D 105.5(15) 6_565 6_565 ?
C32D C67D C23D 100.9(15) 6_565 6_565 ?
C68D C67D C23D 142.5(16) . 6_565 ?
C72D C67D C23D 78.6(11) . 6_565 ?
C80D C67D C23D 31.3(9) . 6_565 ?
C14D C68D C32D 106(2) 6_565 6_565 ?
C14D C68D C58D 51.1(16) 6_565 . ?
C32D C68D C58D 54.5(12) 6_565 . ?
C14D C68D C67D 162(3) 6_565 . ?
C32D C68D C67D 60.2(13) 6_565 . ?
C58D C68D C67D 113.9(13) . . ?
C14D C68D C69D 64.8(16) 6_565 . ?
C32D C68D C69D 161(2) 6_565 . ?
C58D C68D C69D 114.0(13) . . ?
C67D C68D C69D 125.1(13) . . ?
C14D C68D C31D 155(2) 6_565 6_565 ?
C32D C68D C31D 54.2(11) 6_565 6_565 ?
C58D C68D C31D 107.3(12) . 6_565 ?
C67D C68D C31D 6.9(12) . 6_565 ?
C69D C68D C31D 129.3(14) . 6_565 ?
C14D C68D C70D 111.2(19) 6_565 6_565 ?
C32D C68D C70D 136.0(17) 6_565 6_565 ?
C58D C68D C70D 152.9(14) . 6_565 ?
C67D C68D C70D 78.5(10) . 6_565 ?
C69D C68D C70D 47.0(7) . 6_565 ?
C31D C68D C70D 83.4(9) 6_565 6_565 ?
C14D C69D C14D 89.7(16) 6_565 . ?
C14D C69D C70D 116.2(10) 6_565 6_565 ?
C14D C69D C70D 143.1(12) . 6_565 ?
C14D C69D C70D 143.1(12) 6_565 . ?
C14D C69D C70D 116.2(10) . . ?
C70D C69D C70D 29.3(13) 6_565 . ?
C14D C69D C68D 31.9(9) 6_565 . ?
C14D C69D C68D 120.1(13) . . ?
C70D C69D C68D 84.8(10) 6_565 . ?
C70D C69D C68D 113.2(11) . . ?
C14D C69D C68D 120.1(13) 6_565 6_565 ?
C14D C69D C68D 31.9(9) . 6_565 ?
C70D C69D C68D 113.2(11) 6_565 6_565 ?
C70D C69D C68D 84.8(10) . 6_565 ?
C68D C69D C68D 146.4(17) . 6_565 ?
C70D C70D C71D 102.3(12) 6_565 6_565 ?
C70D C70D C34D 156.0(8) 6_565 . ?
C71D C70D C34D 56.1(12) 6_565 . ?
C70D C70D C69D 75.3(6) 6_565 . ?
C71D C70D C69D 158.1(13) 6_565 . ?
C34D C70D C69D 120.1(11) . . ?
C70D C70D C71D 48.6(7) 6_565 . ?
C71D C70D C71D 53.7(14) 6_565 . ?
C34D C70D C71D 109.0(11) . . ?
C69D C70D C71D 120.2(11) . . ?
C70D C70D C68D 122.0(6) 6_565 6_565 ?
C71D C70D C68D 124.6(14) 6_565 6_565 ?
C34D C70D C68D 72.1(10) . 6_565 ?
C69D C70D C68D 48.2(6) . 6_565 ?
C71D C70D C68D 150.8(10) . 6_565 ?
C70D C70D C72D 145.9(8) 6_565 6_565 ?
C71D C70D C72D 47.3(10) 6_565 6_565 ?
C34D C70D C72D 10.1(10) . 6_565 ?
C69D C70D C72D 125.8(11) . 6_565 ?
C71D C70D C72D 99.4(10) . 6_565 ?
C68D C70D C72D 79.0(9) 6_565 6_565 ?
C70D C71D C71D 77.7(12) 6_565 6_565 ?
C70D C71D C34D 73.7(14) 6_565 6_565 ?
C71D C71D C34D 149.2(12) 6_565 6_565 ?
C70D C71D C13D 145.5(17) 6_565 6_565 ?
C71D C71D C13D 131.2(11) 6_565 6_565 ?
C34D C71D C13D 73.3(13) 6_565 6_565 ?
C70D C71D C6D 140.6(17) 6_565 . ?
C71D C71D C6D 64.4(7) 6_565 . ?
C34D C71D C6D 139.3(17) 6_565 . ?
C13D C71D C6D 67.5(11) 6_565 . ?
C70D C71D C70D 29.1(14) 6_565 . ?
C71D C71D C70D 48.6(7) 6_565 . ?
C34D C71D C70D 102.2(16) 6_565 . ?
C13D C71D C70D 164.0(12) 6_565 . ?
C6D C71D C70D 112.2(11) . . ?
C70D C71D C72D 98.7(14) 6_565 . ?
C71D C71D C72D 162.1(8) 6_565 . ?
C34D C71D C72D 25.8(12) 6_565 . ?
C13D C71D C72D 47.7(12) 6_565 . ?
C6D C71D C72D 113.9(13) . . ?
C70D C71D C72D 126.1(13) . . ?
C34D C72D C13D 115(3) 6_565 6_565 ?
C34D C72D C75D 168(3) 6_565 . ?
C13D C72D C75D 55.0(14) 6_565 . ?
C34D C72D C31D 77(2) 6_565 6_565 ?
C13D C72D C31D 158(2) 6_565 6_565 ?
C75D C72D C31D 109.7(15) . 6_565 ?
C34D C72D C67D 60(2) 6_565 . ?
C13D C72D C67D 162(2) 6_565 . ?
C75D C72D C67D 126.4(14) . . ?
C31D C72D C67D 17.1(11) 6_565 . ?
C34D C72D C71D 54(2) 6_565 . ?
C13D C72D C71D 61.4(13) 6_565 . ?
C75D C72D C71D 115.2(17) . . ?
C31D C72D C71D 126.3(16) 6_565 . ?
C67D C72D C71D 110.4(13) . . ?
C34D C72D C70D 22(2) 6_565 6_565 ?
C13D C72D C70D 95.1(15) 6_565 6_565 ?
C75D C72D C70D 145.9(17) . 6_565 ?
C31D C72D C70D 93.3(12) 6_565 6_565 ?
C67D C72D C70D 76.7(10) . 6_565 ?
C71D C72D C70D 34.0(8) . 6_565 ?
C26D C73D C35D 107(2) 6_565 6_565 ?
C26D C73D C48D 156(2) 6_565 . ?
C35D C73D C48D 77.9(15) 6_565 . ?
C26D C73D C76D 58(2) 6_565 . ?
C35D C73D C76D 155.7(15) 6_565 . ?
C48D C73D C76D 107.7(12) . . ?
C26D C73D C74D 61.8(19) 6_565 . ?
C35D C73D C74D 46.0(13) 6_565 . ?
C48D C73D C74D 122.1(13) . . ?
C76D C73D C74D 118.5(12) . . ?
C26D C73D C27D 64(2) 6_565 6_565 ?
C35D C73D C27D 157(2) 6_565 6_565 ?
C48D C73D C27D 102.3(13) . 6_565 ?
C76D C73D C27D 5.5(12) . 6_565 ?
C74D C73D C27D 123.2(14) . 6_565 ?
C26D C73D C10D 150(2) 6_565 6_565 ?
C35D C73D C10D 48.6(13) 6_565 6_565 ?
C48D C73D C10D 29.4(8) . 6_565 ?
C76D C73D C10D 135.1(13) . 6_565 ?
C74D C73D C10D 93.9(12) . 6_565 ?
C27D C73D C10D 129.9(15) 6_565 6_565 ?
C26D C73D C11D 109(2) 6_565 6_565 ?
C35D C73D C11D 129.9(18) 6_565 6_565 ?
C48D C73D C11D 55.7(11) . 6_565 ?
C76D C73D C11D 52.2(12) . 6_565 ?
C74D C73D C11D 152.3(14) . 6_565 ?
C27D C73D C11D 46.7(12) 6_565 6_565 ?
C10D C73D C11D 84.4(12) 6_565 6_565 ?
C35D C74D C26D 84.8(17) 6_565 6_565 ?
C35D C74D C17D 74.4(17) 6_565 6_565 ?
C26D C74D C17D 154(2) 6_565 6_565 ?
C35D C74D C79D 162(2) 6_565 . ?
C26D C74D C79D 86.6(14) 6_565 . ?
C17D C74D C79D 108.7(14) 6_565 . ?
C35D C74D C73D 51.5(14) 6_565 . ?
C26D C74D C73D 33.5(12) 6_565 . ?
C17D C74D C73D 125.1(15) 6_565 . ?
C79D C74D C73D 119.7(13) . . ?
C35D C74D C2D 63.1(15) 6_565 . ?
C26D C74D C2D 145.8(17) 6_565 . ?
C17D C74D C2D 11.7(11) 6_565 . ?
C79D C74D C2D 120.4(13) . . ?
C73D C74D C2D 114.3(13) . . ?
C35D C74D C25D 137.5(18) 6_565 6_565 ?
C26D C74D C25D 55.7(12) 6_565 6_565 ?
C17D C74D C25D 136.6(15) 6_565 6_565 ?
C79D C74D C25D 30.9(9) . 6_565 ?
C73D C74D C25D 88.9(11) . 6_565 ?
C2D C74D C25D 147.5(14) . 6_565 ?
C35D C74D C41D 124.8(18) 6_565 6_565 ?
C26D C74D C41D 140.9(16) 6_565 6_565 ?
C17D C74D C41D 51.8(10) 6_565 6_565 ?
C79D C74D C41D 57.2(10) . 6_565 ?
C73D C74D C41D 161.5(15) . 6_565 ?
C2D C74D C41D 63.5(10) . 6_565 ?
C25D C74D C41D 87.2(11) 6_565 6_565 ?
C11D C75D C13D 92(3) 6_565 6_565 ?
C11D C75D C27D 96(3) 6_565 6_565 ?
C13D C75D C27D 161(2) 6_565 6_565 ?
C11D C75D C72D 145(4) 6_565 . ?
C13D C75D C72D 53.2(14) 6_565 . ?
C27D C75D C72D 114.8(19) 6_565 . ?
C11D C75D C76D 89(3) 6_565 . ?
C13D C75D C76D 160.4(17) 6_565 . ?
C27D C75D C76D 7.5(16) 6_565 . ?
C72D C75D C76D 120.6(14) . . ?
C11D C75D C47D 16(3) 6_565 . ?
C13D C75D C47D 76.9(16) 6_565 . ?
C27D C75D C47D 108.9(17) 6_565 . ?
C72D C75D C47D 128.4(17) . . ?
C76D C75D C47D 101.5(12) . . ?
C11D C75D C34D 141(3) 6_565 6_565 ?
C13D C75D C34D 50.2(12) 6_565 6_565 ?
C27D C75D C34D 117.0(18) 6_565 6_565 ?
C72D C75D C34D 3.9(11) . 6_565 ?
C76D C75D C34D 122.5(12) . 6_565 ?
C47D C75D C34D 124.7(13) . 6_565 ?
C27D C76D C26D 171(9) 6_565 6_565 ?
C27D C76D C77D 89(6) 6_565 . ?
C26D C76D C77D 88.4(15) 6_565 . ?
C27D C76D C73D 146(7) 6_565 . ?
C26D C76D C73D 34.3(12) 6_565 . ?
C77D C76D C73D 121.8(13) . . ?
C27D C76D C75D 34(7) 6_565 . ?
C26D C76D C75D 142(2) 6_565 . ?
C77D C76D C75D 115.5(13) . . ?
C73D C76D C75D 112.1(13) . . ?
C27D C76D C23D 59(6) 6_565 6_565 ?
C26D C76D C23D 118.0(18) 6_565 6_565 ?
C77D C76D C23D 30.1(10) . 6_565 ?
C73D C76D C23D 149.4(14) . 6_565 ?
C75D C76D C23D 86.9(13) . 6_565 ?
C27D C76D C11D 62(7) 6_565 6_565 ?
C26D C76D C11D 117(2) 6_565 6_565 ?
C77D C76D C11D 140.8(18) . 6_565 ?
C73D C76D C11D 84.4(15) . 6_565 ?
C75D C76D C11D 28.3(13) . 6_565 ?
C23D C76D C11D 114.5(18) 6_565 6_565 ?
C23D C77D C24D 117(3) 6_565 6_565 ?
C23D C77D C78D 153(2) 6_565 . ?
C24D C77D C78D 37.5(14) 6_565 . ?
C23D C77D C80D 41.4(19) 6_565 . ?
C24D C77D C80D 75.4(16) 6_565 . ?
C78D C77D C80D 112.2(13) . . ?
C23D C77D C76D 85(2) 6_565 . ?
C24D C77D C76D 155(2) 6_565 . ?
C78D C77D C76D 119.0(13) . . ?
C80D C77D C76D 124.0(13) . . ?
C23D C77D C27D 73.3(19) 6_565 6_565 ?
C24D C77D C27D 164(3) 6_565 6_565 ?
C78D C77D C27D 130.3(17) . 6_565 ?
C80D C77D C27D 112.9(15) . 6_565 ?
C76D C77D C27D 11.5(13) . 6_565 ?
C23D C77D C25D 168(3) 6_565 6_565 ?
C24D C77D C25D 64.9(15) 6_565 6_565 ?
C78D C77D C25D 27.8(10) . 6_565 ?
C80D C77D C25D 137.2(14) . 6_565 ?
C76D C77D C25D 91.2(13) . 6_565 ?
C27D C77D C25D 102.6(16) 6_565 6_565 ?
C23D C77D C26D 126(2) 6_565 6_565 ?
C24D C77D C26D 114.3(18) 6_565 6_565 ?
C78D C77D C26D 77.5(12) . 6_565 ?
C80D C77D C26D 156.8(14) . 6_565 ?
C76D C77D C26D 41.5(10) . 6_565 ?
C27D C77D C26D 52.9(11) 6_565 6_565 ?
C25D C77D C26D 49.7(9) 6_565 6_565 ?
C25D C78D C24D 133(3) 6_565 6_565 ?
C25D C78D C62D 154(3) 6_565 . ?
C24D C78D C62D 63.3(17) 6_565 . ?
C25D C78D C77D 93(2) 6_565 . ?
C24D C78D C77D 41.5(16) 6_565 . ?
C62D C78D C77D 104.3(13) . . ?
C25D C78D C79D 31.3(17) 6_565 . ?
C24D C78D C79D 158(3) 6_565 . ?
C62D C78D C79D 125.2(15) . . ?
C77D C78D C79D 122.3(14) . . ?
C25D C78D C21D 57.5(18) 6_565 6_565 ?
C24D C78D C21D 154(3) 6_565 6_565 ?
C62D C78D C21D 99.2(14) . 6_565 ?
C77D C78D C21D 144.6(15) . 6_565 ?
C79D C78D C21D 26.4(9) . 6_565 ?
C25D C78D C18D 152(3) 6_565 6_565 ?
C24D C78D C18D 48.3(16) 6_565 6_565 ?
C62D C78D C18D 18.8(10) . 6_565 ?
C77D C78D C18D 87.4(11) . 6_565 ?
C79D C78D C18D 133.3(15) . 6_565 ?
C21D C78D C18D 109.9(13) 6_565 6_565 ?
C25D C78D C26D 31.5(17) 6_565 6_565 ?
C24D C78D C26D 102(2) 6_565 6_565 ?
C62D C78D C26D 156.5(17) . 6_565 ?
C77D C78D C26D 61.1(11) . 6_565 ?
C79D C78D C26D 62.0(10) . 6_565 ?
C21D C78D C26D 87.5(12) 6_565 6_565 ?
C18D C78D C26D 138.5(14) 6_565 6_565 ?
C21D C79D C25D 122(3) 6_565 6_565 ?
C21D C79D C74D 140(3) 6_565 . ?
C25D C79D C74D 92.9(19) 6_565 . ?
C21D C79D C78D 97(2) 6_565 . ?
C25D C79D C78D 25.9(17) 6_565 . ?
C74D C79D C78D 118.1(13) . . ?
C21D C79D C66D 17.8(19) 6_565 . ?
C25D C79D C66D 139(2) 6_565 . ?
C74D C79D C66D 121.9(13) . . ?
C78D C79D C66D 113.4(13) . . ?
C21D C79D C41D 67(2) 6_565 6_565 ?
C25D C79D C41D 159(3) 6_565 6_565 ?
C74D C79D C41D 73.4(12) . 6_565 ?
C78D C79D C41D 156.2(17) . 6_565 ?
C66D C79D C41D 49.1(10) . 6_565 ?
C21D C79D C26D 162(3) 6_565 6_565 ?
C25D C79D C26D 49.7(16) 6_565 6_565 ?
C74D C79D C26D 43.3(10) . 6_565 ?
C78D C79D C26D 75.1(11) . 6_565 ?
C66D C79D C26D 156.9(16) . 6_565 ?
C41D C79D C26D 115.1(14) 6_565 6_565 ?
C23D C80D C31D 82.5(18) 6_565 6_565 ?
C23D C80D C63D 136(2) 6_565 . ?
C31D C80D C63D 136.0(18) 6_565 . ?
C23D C80D C77D 32.1(14) 6_565 . ?
C31D C80D C77D 112.2(18) 6_565 . ?
C63D C80D C77D 103.5(13) . . ?
C23D C80D C24D 69.9(15) 6_565 6_565 ?
C31D C80D C24D 146(2) 6_565 6_565 ?
C63D C80D C24D 65.9(12) . 6_565 ?
C77D C80D C24D 37.8(9) . 6_565 ?
C23D C80D C67D 94.9(17) 6_565 . ?
C31D C80D C67D 12.6(13) 6_565 . ?
C63D C80D C67D 123.8(14) . . ?
C77D C80D C67D 123.7(13) . . ?
C24D C80D C67D 153.9(17) 6_565 . ?
C23D C80D C32D 142(2) 6_565 6_565 ?
C31D C80D C32D 61.5(12) 6_565 6_565 ?
C63D C80D C32D 75.4(12) . 6_565 ?
C77D C80D C32D 155.8(13) . 6_565 ?
C24D C80D C32D 136.3(15) 6_565 6_565 ?
C67D C80D C32D 48.9(9) . 6_565 ?
C23D C80D C33D 156(2) 6_565 6_565 ?
C31D C80D C33D 104.1(15) 6_565 6_565 ?
C63D C80D C33D 32.0(9) . 6_565 ?
C77D C80D C33D 129.3(12) . 6_565 ?
C24D C80D C33D 94.6(12) 6_565 6_565 ?
C67D C80D C33D 91.9(11) . 6_565 ?
C32D C80D C33D 43.8(8) 6_565 6_565 ?
C23D C80D C18D 118.2(18) 6_565 6_565 ?
C31D C80D C18D 142.8(19) 6_565 6_565 ?
C63D C80D C18D 18.3(11) . 6_565 ?
C77D C80D C18D 86.5(11) . 6_565 ?
C24D C80D C18D 49.9(8) 6_565 6_565 ?
C67D C80D C18D 132.8(13) . 6_565 ?
C32D C80D C18D 88.0(11) 6_565 6_565 ?
C33D C80D C18D 44.8(7) 6_565 6_565 ?
C5D C81D C5D 86.4(19) . 6_565 ?
C5D C81D C22D 145.2(13) . 6_565 ?
C5D C81D C22D 118.5(11) 6_565 6_565 ?
C5D C81D C22D 118.5(11) . . ?
C5D C81D C22D 145.2(13) 6_565 . ?
C22D C81D C22D 29.1(14) 6_565 . ?
C5D C81D C82D 118.3(16) . . ?
C5D C81D C82D 32.4(10) 6_565 . ?
C22D C81D C82D 87.1(11) 6_565 . ?
C22D C81D C82D 115.7(13) . . ?
C5D C81D C82D 32.4(10) . 6_565 ?
C5D C81D C82D 118.3(16) 6_565 6_565 ?
C22D C81D C82D 115.7(13) 6_565 6_565 ?
C22D C81D C82D 87.1(11) . 6_565 ?
C82D C81D C82D 149(2) . 6_565 ?
C5D C82D C1D 100(2) 6_565 6_565 ?
C5D C82D C38D 153(2) 6_565 . ?
C1D C82D C38D 58.5(13) 6_565 . ?
C5D C82D C81D 70.9(17) 6_565 . ?
C1D C82D C81D 159(2) 6_565 . ?
C38D C82D C81D 123.5(14) . . ?
C5D C82D C16D 49.6(17) 6_565 . ?
C1D C82D C16D 50.0(12) 6_565 . ?
C38D C82D C16D 106.9(12) . . ?
C81D C82D C16D 118.1(15) . . ?
C5D C82D C65D 148(2) 6_565 6_565 ?
C1D C82D C65D 53.8(12) 6_565 6_565 ?
C38D C82D C65D 5.3(11) . 6_565 ?
C81D C82D C65D 126.6(14) . 6_565 ?
C16D C82D C65D 101.8(11) . 6_565 ?
C5D C82D C22D 116(2) 6_565 6_565 ?
C1D C82D C22D 134.1(17) 6_565 6_565 ?
C38D C82D C22D 78.3(10) . 6_565 ?
C81D C82D C22D 46.0(8) . 6_565 ?
C16D C82D C22D 151.5(13) . 6_565 ?
C65D C82D C22D 82.1(10) 6_565 6_565 ?
S2S Dy1 S1S 24(2) . . ?
S2S Dy1 Dy1 44.7(6) . 6_565 ?
S1S Dy1 Dy1 49.40(11) . 6_565 ?
Dy2 Dy2 S2S 65.5(6) 6_565 . ?
Dy2 Dy2 S1S 71.29(14) 6_565 . ?
S2S Dy2 S1S 18.4(18) . . ?
S1S Dy3 S2S 21.1(14) . . ?
S2S Dy4 S1S 10.4(14) . . ?
S2S Sc1 S1S 25(2) . . ?
S2S Sc1 Sc1 46.9(7) . 6_565 ?
S1S Sc1 Sc1 50.5(3) . 6_565 ?
Sc2 Sc2 S2S 64.0(6) 6_565 . ?
Sc2 Sc2 S1S 69.90(16) 6_565 . ?
S2S Sc2 S1S 20(2) . . ?
Sc3 Sc3 S1S 68.8(6) 6_565 . ?
Sc3 Sc3 S2S 75.2(6) 6_565 . ?
S1S Sc3 S2S 19.3(11) . . ?
S1S Sc4 S2S 23.9(15) . . ?
S1S Sc4 Sc4 52.9(7) . 6_565 ?
S2S Sc4 Sc4 59.3(9) . 6_565 ?

loop_
_geom_bond_atom_site_label_1
_geom_bond_atom_site_label_2
_geom_bond_distance
_geom_bond_site_symmetry_2
_geom_bond_publ_flag
C1S S1 1.514(4) 6 ?
C1S S1 1.514(4) . ?
S1S S2S 0.90(7) . ?
S1S Sc3 1.568(16) . ?
S1S Sc3 1.568(16) 6_565 ?
S1S Dy3 1.647(8) . ?
S1S Sc4 1.870(19) 6_565 ?
S1S Sc4 1.870(19) . ?
S1S Sc1 2.151(9) . ?
S1S Sc1 2.151(9) 6_565 ?
S2S Dy4 1.73(7) . ?
S2S Sc2 1.90(4) 6_565 ?
S2S Sc2 1.90(4) . ?
S2S Dy2 1.93(5) . ?
S2S Dy2 1.93(5) 6_565 ?
S2S Sc1 2.00(3) . ?
S2S Sc1 2.00(3) 6_565 ?
C1B C2B 1.32(3) . ?
C1B C3B 1.34(3) 5_656 ?
C1B H1B 0.9500 . ?
C5B C6B 1.356(11) . ?
C5B C8B 1.371(10) . ?
C5B H5B 0.9500 . ?
C3B C2B 1.45(3) . ?
C3B H3B 0.9500 . ?
C2B H2B 0.9500 . ?
C6B C7B 1.366(10) . ?
C6B H6B 0.9500 . ?
C7B H7B 0.9500 . ?
C8B H8B 0.9500 . ?
Ni1 N1 1.966(6) 6_565 ?
Ni1 N1 1.966(6) . ?
Ni1 N2 1.968(6) . ?
Ni1 N2 1.969(6) 6_565 ?
N1 C9N 1.364(10) . ?
N1 C2N 1.388(6) . ?
N2 C11N 1.383(11) . ?
N2 C18N 1.393(6) . ?
C1N C2N 1.373(8) . ?
C1N C2N 1.373(8) 6_565 ?
C1N H1N 0.9500 . ?
C2N C3N 1.421(10) . ?
C3N C6N 1.356(10) . ?
C3N C4N 1.519(7) . ?
C4N C5N 1.546(9) . ?
C4N H4N1 0.9900 . ?
C4N H4N2 0.9900 . ?
C5N H5N1 0.9800 . ?
C5N H5N2 0.9800 . ?
C5N H5N3 0.9800 . ?
C6N C9N 1.450(9) . ?
C6N C7N 1.494(14) . ?
C7N C8N 1.489(17) . ?
C7N H7N1 0.9900 . ?
C7N H7N2 0.9900 . ?
C8N H8N1 0.9800 . ?
C8N H8N2 0.9800 . ?
C8N H8N3 0.9800 . ?
C9N C10N 1.397(8) . ?
C10N C11N 1.371(10) . ?
C10N H10N 0.9500 . ?
C11N C12N 1.452(9) . ?
C12N C15N 1.344(12) . ?
C12N C13N 1.540(16) . ?
C13N C14N 1.443(18) . ?
C13N H13A 0.9900 . ?
C13N H13B 0.9900 . ?
C14N H14A 0.9800 . ?
C14N H14B 0.9800 . ?
C14N H14C 0.9800 . ?
C15N C18N 1.466(12) . ?
C15N C16N 1.524(7) . ?
C16N C17N 1.526(11) . ?
C16N H16A 0.9900 . ?
C16N H16B 0.9900 . ?
C17N H17A 0.9800 . ?
C17N H17B 0.9800 . ?
C17N H17C 0.9800 . ?
C18N C19N 1.365(9) . ?
C19N H19N 0.9500 . ?
C1D C82D 1.09(2) 6_565 ?
C1D C16D 1.16(2) 6_565 ?
C1D C38D 1.26(2) 6_565 ?
C1D C17D 1.35(2) 6_565 ?
C1D C41D 1.44(2) 6_565 ?
C1D C5D 1.45(2) . ?
C1D C2D 1.46(2) . ?
C1D C65D 1.492(19) . ?
C2D C17D 0.34(3) 6_565 ?
C2D C16D 1.26(3) 6_565 ?
C2D C3D 1.38(2) . ?
C2D C35D 1.40(2) 6_565 ?
C2D C74D 1.517(18) . ?
C2D C41D 1.75(3) 6_565 ?
C3D C8D 1.09(3) 6_565 ?
C3D C9D 1.24(2) 6_565 ?
C3D C16D 1.32(2) 6_565 ?
C3D C49D 1.452(19) . ?
C3D C4D 1.50(2) . ?
C3D C10D 1.61(2) 6_565 ?
C3D C17D 1.69(3) 6_565 ?
C3D C35D 1.82(3) 6_565 ?
C4D C8D 0.58(3) 6_565 ?
C4D C4D 1.11(4) 6_565 ?
C4D C16D 1.32(3) 6_565 ?
C4D C8D 1.41(3) . ?
C4D C5D 1.44(2) . ?
C4D C9D 1.93(3) 6_565 ?
C5D C82D 0.80(2) 6_565 ?
C5D C16D 1.16(2) 6_565 ?
C5D C81D 1.410(16) . ?
C5D C5D 1.93(4) 6_565 ?
C5D C8D 1.93(3) 6_565 ?
C6D C71D 1.415(18) . ?
C6D C71D 1.415(18) 6_565 ?
C6D C46D 1.45(2) 6_565 ?
C6D C46D 1.45(2) . ?
C6D C13D 1.559(19) 6_565 ?
C6D C13D 1.559(19) . ?
C7D C7D 0.87(3) 6_565 ?
C7D C55D 1.136(17) 6_565 ?
C7D C42D 1.421(16) . ?
C7D C40D 1.421(17) . ?
C7D C55D 1.452(17) . ?
C7D C54D 1.65(2) 6_565 ?
C7D C43D 1.85(2) 6_565 ?
C7D C45D 1.97(2) 6_565 ?
C8D C9D 1.37(2) . ?
C8D C16D 1.46(2) . ?
C8D C8D 1.50(5) 6_565 ?
C8D C49D 1.97(3) 6_565 ?
C9D C49D 0.72(2) 6_565 ?
C9D C50D 1.336(17) . ?
C9D C10D 1.44(2) . ?
C9D C9D 1.92(4) 6_565 ?
C10D C49D 0.79(2) 6_565 ?
C10D C48D 0.89(2) 6_565 ?
C10D C35D 1.34(2) . ?
C10D C12D 1.46(2) . ?
C10D C73D 1.78(3) 6_565 ?
C11D C75D 0.77(3) 6_565 ?
C11D C47D 0.79(3) 6_565 ?
C11D C13D 1.45(3) . ?
C11D C27D 1.50(4) . ?
C11D C12D 1.53(3) . ?
C11D C76D 1.62(4) 6_565 ?
C11D C48D 1.70(3) 6_565 ?
C11D C73D 2.04(3) 6_565 ?
C12D C48D 0.85(2) 6_565 ?
C12D C47D 0.88(2) 6_565 ?
C12D C51D 1.39(2) . ?
C12D C49D 1.67(2) 6_565 ?
C12D C46D 1.70(3) 6_565 ?
C13D C72D 1.17(3) 6_565 ?
C13D C75D 1.20(3) 6_565 ?
C13D C71D 1.39(2) 6_565 ?
C13D C34D 1.57(2) . ?
C13D C47D 1.69(3) 6_565 ?
C13D C46D 1.90(3) 6_565 ?
C14D C68D 0.79(2) 6_565 ?
C14D C58D 1.10(2) 6_565 ?
C14D C69D 1.353(15) . ?
C14D C15D 1.419(19) . ?
C14D C32D 1.479(19) . ?
C14D C59D 1.86(2) 6_565 ?
C14D C14D 1.91(3) 6_565 ?
C15D C59D 0.45(2) 6_565 ?
C15D C58D 1.18(2) 6_565 ?
C15D C15D 1.25(3) 6_565 ?
C15D C59D 1.334(16) . ?
C15D C28D 1.366(18) . ?
C15D C57D 1.78(2) 6_565 ?
C16D C17D 1.42(2) . ?
C16D C82D 1.51(2) . ?
C17D C74D 1.34(2) 6_565 ?
C17D C41D 1.42(2) . ?
C17D C35D 1.46(2) . ?
C18D C62D 0.80(2) 6_565 ?
C18D C63D 0.84(2) 6_565 ?
C18D C19D 1.269(18) . ?
C18D C33D 1.440(18) . ?
C18D C24D 1.481(18) . ?
C18D C60D 1.49(2) 6_565 ?
C18D C61D 1.50(2) 6_565 ?
C18D C78D 1.90(3) 6_565 ?
C18D C80D 1.91(2) 6_565 ?
C18D C52D 1.94(2) 6_565 ?
C18D C53D 2.00(3) 6_565 ?
C19D C61D 0.40(3) 6_565 ?
C19D C53D 1.14(3) 6_565 ?
C19D C62D 1.24(2) 6_565 ?
C19D C20D 1.469(19) . ?
C19D C30D 1.535(19) . ?
C19D C64D 1.63(3) 6_565 ?
C19D C52D 1.88(2) 6_565 ?
C20D C64D 0.44(2) 6_565 ?
C20D C61D 1.15(3) 6_565 ?
C20D C66D 1.29(2) 6_565 ?
C20D C21D 1.417(19) . ?
C20D C39D 1.485(19) . ?
C20D C45D 1.85(2) 6_565 ?
C20D C62D 1.90(2) 6_565 ?
C21D C79D 0.75(2) 6_565 ?
C21D C66D 0.83(2) 6_565 ?
C21D C25D 1.429(19) . ?
C21D C41D 1.450(19) . ?
C21D C78D 1.68(2) 6_565 ?
C21D C64D 1.73(3) 6_565 ?
C22D C22D 0.72(3) 6_565 ?
C22D C37D 1.105(19) 6_565 ?
C22D C44D 1.39(2) . ?
C22D C81D 1.431(17) . ?
C22D C37D 1.447(18) . ?
C22D C36D 1.95(2) 6_565 ?
C22D C82D 1.99(2) 6_565 ?
C23D C77D 0.77(2) 6_565 ?
C23D C80D 0.95(2) 6_565 ?
C23D C27D 1.40(2) . ?
C23D C31D 1.40(2) . ?
C23D C24D 1.44(2) . ?
C23D C76D 1.52(3) 6_565 ?
C23D C67D 1.83(2) 6_565 ?
C23D C63D 2.02(3) 6_565 ?
C24D C78D 0.85(2) 6_565 ?
C24D C77D 0.92(2) 6_565 ?
C24D C62D 1.18(2) 6_565 ?
C24D C25D 1.46(2) . ?
C24D C80D 1.46(2) 6_565 ?
C24D C63D 1.47(2) 6_565 ?
C25D C78D 0.74(3) 6_565 ?
C25D C79D 0.88(2) 6_565 ?
C25D C26D 1.44(2) . ?
C25D C77D 1.58(2) 6_565 ?
C25D C74D 1.70(3) 6_565 ?
C25D C62D 1.98(3) 6_565 ?
C26D C73D 0.79(2) 6_565 ?
C26D C76D 1.20(3) 6_565 ?
C26D C74D 1.27(3) 6_565 ?
C26D C27D 1.48(2) . ?
C26D C35D 1.56(3) . ?
C26D C77D 1.81(3) 6_565 ?
C26D C79D 1.84(3) 6_565 ?
C26D C78D 2.02(3) 6_565 ?
C27D C76D 0.28(3) 6_565 ?
C27D C75D 1.22(3) 6_565 ?
C27D C77D 1.41(3) 6_565 ?
C27D C73D 1.65(3) 6_565 ?
C28D C52D 1.07(2) 6_565 ?
C28D C57D 1.10(2) 6_565 ?
C28D C59D 1.15(2) 6_565 ?
C28D C60D 1.18(2) 6_565 ?
C28D C58D 1.36(2) 6_565 ?
C28D C29D 1.454(18) . ?
C28D C33D 1.473(19) . ?
C29D C57D 0.85(2) 6_565 ?
C29D C52D 1.03(2) 6_565 ?
C29D C30D 1.364(17) . ?
C29D C56D 1.447(15) . ?
C29D C53D 1.53(2) 6_565 ?
C29D C54D 1.84(2) 6_565 ?
C29D C55D 1.89(2) 6_565 ?
C30D C53D 0.57(2) 6_565 ?
C30D C54D 0.84(2) 6_565 ?
C30D C40D 1.395(19) . ?
C30D C52D 1.46(2) 6_565 ?
C30D C61D 1.77(3) 6_565 ?
C30D C45D 1.89(2) 6_565 ?
C30D C55D 1.89(2) 6_565 ?
C31D C67D 0.43(3) 6_565 ?
C31D C80D 1.16(2) 6_565 ?
C31D C72D 1.41(3) 6_565 ?
C31D C34D 1.42(2) . ?
C31D C32D 1.461(19) . ?
C31D C68D 1.80(2) 6_565 ?
C32D C68D 1.06(2) 6_565 ?
C32D C58D 1.17(2) 6_565 ?
C32D C67D 1.28(2) 6_565 ?
C32D C33D 1.314(19) . ?
C32D C80D 1.60(2) 6_565 ?
C32D C60D 1.61(2) 6_565 ?
C32D C63D 1.76(2) 6_565 ?
C33D C60D 0.36(3) 6_565 ?
C33D C63D 1.05(2) 6_565 ?
C33D C58D 1.31(2) 6_565 ?
C33D C52D 1.65(2) 6_565 ?
C33D C80D 1.86(2) 6_565 ?
C34D C72D 0.66(3) 6_565 ?
C34D C71D 1.23(2) 6_565 ?
C34D C67D 1.27(2) 6_565 ?
C34D C70D 1.42(2) . ?
C34D C75D 2.04(3) 6_565 ?
C35D C74D 1.04(2) 6_565 ?
C35D C73D 1.13(2) 6_565 ?
C35D C48D 1.61(2) 6_565 ?
C35D C49D 1.99(3) 6_565 ?
C36D C44D 0.62(3) 6_565 ?
C36D C43D 1.19(2) 6_565 ?
C36D C65D 1.37(2) 6_565 ?
C36D C39D 1.404(18) . ?
C36D C38D 1.436(19) . ?
C36D C37D 1.478(18) . ?
C36D C45D 1.88(2) 6_565 ?
C37D C44D 1.17(2) 6_565 ?
C37D C37D 1.21(3) 6_565 ?
C37D C43D 1.24(2) 6_565 ?
C37D C42D 1.353(17) . ?
C38D C65D 0.45(3) 6_565 ?
C38D C44D 1.33(2) 6_565 ?
C38D C82D 1.42(2) . ?
C38D C41D 1.48(2) . ?
C38D C66D 1.90(3) 6_565 ?
C39D C45D 0.68(2) 6_565 ?
C39D C64D 1.09(2) 6_565 ?
C39D C43D 1.35(2) 6_565 ?
C39D C40D 1.448(19) . ?
C39D C66D 1.89(2) 6_565 ?
C39D C44D 2.00(2) 6_565 ?
C39D C54D 2.01(2) 6_565 ?
C40D C54D 0.69(2) 6_565 ?
C40D C45D 0.80(2) 6_565 ?
C40D C55D 1.67(2) 6_565 ?
C40D C43D 1.70(2) 6_565 ?
C40D C53D 1.85(2) 6_565 ?
C41D C65D 1.23(2) 6_565 ?
C41D C66D 1.28(2) 6_565 ?
C41D C79D 1.57(2) 6_565 ?
C41D C74D 1.79(2) 6_565 ?
C42D C43D 1.454(16) . ?
C42D C43D 1.454(16) 6_565 ?
C43D C45D 1.341(18) . ?
C43D C44D 1.46(2) . ?
C44D C65D 1.462(19) . ?
C45D C54D 1.40(2) . ?
C45D C64D 1.46(2) . ?
C46D C46D 0.92(3) 6_565 ?
C46D C51D 1.159(19) 6_565 ?
C46D C47D 1.427(19) . ?
C46D C51D 1.456(17) . ?
C47D C48D 1.40(2) . ?
C47D C75D 1.49(2) . ?
C47D C51D 1.76(2) 6_565 ?
C48D C73D 1.405(19) . ?
C48D C49D 1.470(19) . ?
C49D C50D 1.492(16) . ?
C49D C51D 1.96(2) 6_565 ?
C50D C51D 1.396(17) . ?
C50D C51D 1.396(17) 6_565 ?
C51D C51D 0.84(3) 6_565 ?
C52D C53D 1.226(18) . ?
C52D C60D 1.31(2) . ?
C52D C57D 1.397(19) . ?
C53D C54D 1.37(2) . ?
C53D C61D 1.42(2) . ?
C54D C55D 1.399(18) . ?
C55D C55D 0.94(3) 6_565 ?
C55D C56D 1.432(16) . ?
C56D C57D 1.423(16) 6_565 ?
C56D C57D 1.423(16) . ?
C57D C59D 1.354(19) . ?
C57D C57D 1.87(3) 6_565 ?
C58D C60D 1.34(2) . ?
C58D C68D 1.410(18) . ?
C58D C59D 1.438(19) . ?
C59D C59D 1.26(3) 6_565 ?
C60D C63D 1.284(18) . ?
C61D C62D 1.245(18) . ?
C61D C64D 1.34(2) . ?
C62D C78D 1.29(2) . ?
C62D C63D 1.42(2) . ?
C63D C80D 1.230(19) . ?
C64D C66D 1.396(19) . ?
C65D C66D 1.462(19) . ?
C65D C82D 1.85(3) 6_565 ?
C66D C79D 1.514(19) . ?
C67D C68D 1.418(19) . ?
C67D C72D 1.45(2) . ?
C67D C80D 1.479(18) . ?
C68D C69D 1.485(15) . ?
C68D C70D 1.99(2) 6_565 ?
C69D C70D 1.458(16) 6_565 ?
C69D C70D 1.458(16) . ?
C70D C70D 0.74(3) 6_565 ?
C70D C71D 1.138(19) 6_565 ?
C70D C71D 1.483(18) . ?
C70D C72D 2.01(2) 6_565 ?
C71D C71D 1.22(3) 6_565 ?
C71D C72D 1.497(18) . ?
C72D C75D 1.389(19) . ?
C73D C76D 1.408(19) . ?
C73D C74D 1.430(18) . ?
C74D C79D 1.418(18) . ?
C75D C76D 1.44(2) . ?
C76D C77D 1.387(18) . ?
C77D C78D 1.366(19) . ?
C77D C80D 1.383(19) . ?
C78D C79D 1.420(18) . ?
C81D C82D 1.452(16) . ?
C81D C82D 1.452(16) 6_565 ?
Dy1 Dy1 2.912(5) 6_565 ?
Dy2 Dy2 1.605(11) 6_565 ?
Sc1 Sc1 2.74(2) 6_565 ?
Sc2 Sc2 1.663(12) 6_565 ?
Sc3 Sc3 1.13(3) 6_565 ?
Sc4 Sc4 2.26(4) 6_565 ?
